data_7127392
loop_
_publ_author_name
'Zhen, Ni'
'Dong, Jing'
'Lin, Zhengguo'
'Li, Xiaoxia'
'Chi, Yingnan'
'Hu, Changwen'

_publ_section_title
;
 Self-assembly of polyoxovanadate-capped polyoxoniobates and their
 catalytic decontamination of sulfur mustard simulants.
;
_journal_issue 90
_journal_name_full 'Chemical communications (Cambridge, England)'
_journal_page_first 13967
_journal_page_last 13970
_journal_paper_doi 10.1039/d0cc06277d
_journal_volume 56
_journal_year 2020
_chemical_formula_sum 'Cs4 H62 K7 Na5 Nb23 O108 V5'
_chemical_formula_weight 5102.41
_space_group_crystal_system monoclinic
_space_group_IT_number 14
_space_group_name_Hall '-P 2ybc'
_space_group_name_H-M_alt 'P 1 21/c 1'
_audit_creation_method SHELXL-2016/6
_audit_update_record
;
2020-05-28 deposited with the CCDC.	2020-10-07 downloaded from the CCDC.
;
_cell_angle_alpha 90
_cell_angle_beta 93.655(2)
_cell_angle_gamma 90
_cell_formula_units_Z 4
_cell_length_a 14.9822(11)
_cell_length_b 25.2721(18)
_cell_length_c 31.619(2)
_cell_measurement_reflns_used 9699
_cell_measurement_temperature 153(2)
_cell_measurement_theta_max 28.27
_cell_measurement_theta_min 2.43
_cell_volume 11947.6(14)
_computing_cell_refinement 'Bruker SAINT'
_computing_data_collection 'Bruker APEX2'
_computing_data_reduction 'Bruker SAINT'
_computing_structure_refinement 'SHELXL-2016/6 (Sheldrick, 2016)'
_computing_structure_solution 'SHELXS-97 (Sheldrick 2008)'
_diffrn_ambient_temperature 153(2)
_diffrn_measured_fraction_theta_full 1.000
_diffrn_measured_fraction_theta_max 0.998
_diffrn_measurement_device_type 'Bruker APEX-II DUO CCD'
_diffrn_radiation_type MoK\a
_diffrn_radiation_wavelength 0.71073
_diffrn_reflns_av_R_equivalents 0.0343
_diffrn_reflns_av_unetI/netI 0.0273
_diffrn_reflns_Laue_measured_fraction_full 1.000
_diffrn_reflns_Laue_measured_fraction_max 0.998
_diffrn_reflns_limit_h_max 19
_diffrn_reflns_limit_h_min -19
_diffrn_reflns_limit_k_max 33
_diffrn_reflns_limit_k_min -33
_diffrn_reflns_limit_l_max 42
_diffrn_reflns_limit_l_min -42
_diffrn_reflns_number 147578
_diffrn_reflns_point_group_measured_fraction_full 1.000
_diffrn_reflns_point_group_measured_fraction_max 0.998
_diffrn_reflns_theta_full 25.242
_diffrn_reflns_theta_max 28.314
_diffrn_reflns_theta_min 1.032
_exptl_absorpt_coefficient_mu 4.057
_exptl_absorpt_correction_T_max 0.723
_exptl_absorpt_correction_T_min 0.572
_exptl_absorpt_correction_type multi-scan
_exptl_crystal_colour 'Brown yellow'
_exptl_crystal_density_diffrn 2.837
_exptl_crystal_description BLOCK
_exptl_crystal_F_000 9568
_exptl_crystal_size_max 0.140
_exptl_crystal_size_mid 0.130
_exptl_crystal_size_min 0.080
_refine_diff_density_max 5.305
_refine_diff_density_min -6.596
_refine_diff_density_rms 0.681
_refine_ls_extinction_method none
_refine_ls_goodness_of_fit_ref 1.099
_refine_ls_hydrogen_treatment undef
_refine_ls_matrix_type full
_refine_ls_number_parameters 1375
_refine_ls_number_reflns 29674
_refine_ls_number_restraints 4452
_refine_ls_restrained_S_all 1.087
_refine_ls_R_factor_all 0.0982
_refine_ls_R_factor_gt 0.0886
_refine_ls_shift/su_max 0.000
_refine_ls_shift/su_mean 0.000
_refine_ls_structure_factor_coef Fsqd
_refine_ls_weighting_details 'w=1/[\s^2^(Fo^2^)+(0.0853P)^2^+777.7296P] where P=(Fo^2^+2Fc^2^)/3'
_refine_ls_weighting_scheme calc
_refine_ls_wR_factor_gt 0.2320
_refine_ls_wR_factor_ref 0.2397
_reflns_Friedel_coverage 0.000
_reflns_number_gt 26242
_reflns_number_total 29674
_reflns_threshold_expression 'I > 2\s(I)'
_cod_data_source_file d0cc06277d2.cif
_cod_data_source_block ZN
_cod_depositor_comments
;
The following automatic conversions were performed:

data item '_exptl_absorpt_correction_type' value 'MULTI-SCAN' was
changed to 'multi-scan' in accordance with the
/home/data/users/saulius/crontab/automatic-downloads/rss-feeds/RSC/lib/dictionaries/cif_core.dic
dictionary named 'cif_core.dic' version 2.4.2 last updated on
2011-04-26.

Automatic conversion script
Id: cif_fix_values 7556 2019-12-06 15:28:31Z antanas 

 Adding full bibliography for 7127392--7127393.cif.
;
_cod_original_cell_volume 11947.6(15)
_cod_original_sg_symbol_H-M 'P 21/c'
_cod_database_code 7127392
_shelx_shelxl_version_number 2016/6
_shelx_space_group_comment
;
The symmetry employed for this shelxl refinement is uniquely defined
by the following loop, which should always be used as a source of
symmetry information in preference to the above space-group names.
They are only intended as comments.
;
_shelx_estimated_absorpt_t_min 0.600
_shelx_estimated_absorpt_t_max 0.737

loop_
_space_group_symop_operation_xyz
'x, y, z'
'-x, y+1/2, -z+1/2'
'-x, -y, -z'
'x, -y-1/2, z-1/2'

loop_
_atom_site_label
_atom_site_type_symbol
_atom_site_fract_x
_atom_site_fract_y
_atom_site_fract_z
_atom_site_U_iso_or_equiv
_atom_site_adp_type
_atom_site_occupancy
_atom_site_site_symmetry_order
_atom_site_calc_flag
_atom_site_refinement_flags_posn
_atom_site_refinement_flags_adp
_atom_site_refinement_flags_occupancy
_atom_site_disorder_assembly
_atom_site_disorder_group
K1 K 0.29476(18) 0.39517(12) 0.21908(10) 0.0226(5) Uani 1 1 d . U . . .
K2 K 0.29307(19) 0.21120(13) 0.22878(10) 0.0258(5) Uani 1 1 d . U . . .
K3 K 0.9081(2) 0.57505(16) 0.27138(13) 0.0383(7) Uani 1 1 d . U . . .
K4 K 0.2306(4) 0.1780(2) 0.10389(19) 0.0220(9) Uani 0.5 1 d . U P . .
Cs1 Cs 0.7562(2) 0.29358(12) 0.04706(11) 0.0209(6) Uani 0.25 1 d . . P . .
K6 K 0.4738(2) 0.51512(15) 0.29050(13) 0.0380(7) Uani 1 1 d . U . . .
K7 K 0.1005(2) 0.52943(16) 0.21466(14) 0.0418(8) Uani 1 1 d . U . . .
K8 K 1.1161(3) 0.51971(18) 0.35788(13) 0.0474(9) Uani 1 1 d . U . . .
K9 K 0.8836(4) 0.5892(2) 0.12967(18) 0.0221(9) Uani 0.5 1 d . U P . .
Na1 Na 0.2269(5) 0.4081(3) 0.0162(2) 0.0471(11) Uani 1 1 d . U . . .
Na2 Na 0.2537(5) 0.4624(3) 0.1090(2) 0.0417(10) Uani 1 1 d . U . . .
Na3 Na 0.5125(5) 0.5954(3) 0.1862(2) 0.0378(10) Uani 1 1 d . U . . .
Na4 Na 0.8708(9) 0.3458(6) 0.4781(4) 0.0349(13) Uani 0.5 1 d . U P . .
Nb1 Nb 0.69774(6) 0.23138(4) 0.19117(3) 0.01037(18) Uani 1 1 d . U . . .
Nb2 Nb 0.69870(6) 0.37467(4) 0.18476(3) 0.00991(18) Uani 1 1 d . U . . .
Nb3 Nb 0.55344(7) 0.23142(4) 0.27298(3) 0.01195(19) Uani 1 1 d . U . . .
Nb4 Nb 0.49840(7) 0.42744(4) 0.14477(3) 0.01282(19) Uani 1 1 d . U . . .
Nb5 Nb 0.49896(6) 0.30341(4) 0.18531(3) 0.00983(18) Uani 1 1 d . U . . .
Nb6 Nb 0.73752(7) 0.45904(4) 0.26770(3) 0.0137(2) Uani 1 1 d . U . . .
Nb7 Nb 0.73774(7) 0.15814(4) 0.28098(3) 0.0149(2) Uani 1 1 d . U . . .
Nb8 Nb 0.88049(7) 0.45385(4) 0.18878(3) 0.01364(19) Uani 1 1 d . U . . .
Nb9 Nb 0.49736(7) 0.17539(4) 0.15523(3) 0.01239(19) Uani 1 1 d . U . . .
Nb10 Nb 0.87846(7) 0.15235(4) 0.20164(3) 0.0143(2) Uani 1 1 d . U . . .
Nb11 Nb 0.55418(6) 0.38527(4) 0.26613(3) 0.01155(19) Uani 1 1 d . U . . .
Nb12 Nb 0.68378(7) 0.49827(4) 0.14567(3) 0.0145(2) Uani 1 1 d . U . . .
Nb13 Nb 0.68211(7) 0.10399(4) 0.16134(4) 0.0141(2) Uani 1 1 d . U . . .
Nb14 Nb 0.62219(7) 0.16758(4) 0.07248(3) 0.0149(2) Uani 1 1 d . U . . .
Nb15 Nb 0.62323(7) 0.42421(4) 0.06161(3) 0.0154(2) Uani 1 1 d . U . . .
Nb16 Nb 0.86780(7) 0.41962(4) 0.09025(3) 0.0156(2) Uani 1 1 d . U . . .
Nb17 Nb 0.86667(7) 0.17283(4) 0.10031(3) 0.0145(2) Uani 1 1 d . U . . .
Nb18 Nb 0.51184(8) 0.29705(4) 0.08256(3) 0.0162(2) Uani 1 1 d . U . . .
Nb19 Nb 1.00220(7) 0.29565(4) 0.09771(4) 0.0161(2) Uani 1 1 d . U . . .
Nb20 Nb 0.98924(7) 0.31117(5) 0.32619(4) 0.0201(2) Uani 1 1 d . U . . .
Nb21 Nb 0.63444(7) 0.31569(5) 0.36571(3) 0.0184(2) Uani 1 1 d . U . . .
Nb22 Nb 0.82534(7) 0.38428(5) 0.36293(3) 0.0189(2) Uani 1 1 d . U . . .
Nb23 Nb 0.82591(8) 0.24566(5) 0.36924(3) 0.0203(2) Uani 1 1 d . U . . .
O1 O 0.5444(6) 0.3825(3) 0.1979(3) 0.0157(7) Uani 1 1 d . U . . .
O2 O 0.6558(5) 0.3017(3) 0.1730(3) 0.0140(7) Uani 1 1 d . U . . .
O3 O 0.5438(5) 0.2261(3) 0.2048(3) 0.0141(7) Uani 1 1 d . U . . .
O4 O 0.8147(6) 0.3710(3) 0.1726(3) 0.0159(7) Uani 1 1 d . U . . .
O5 O 0.7365(6) 0.4592(3) 0.1994(3) 0.0163(7) Uani 1 1 d . U . . .
O6 O 0.6457(6) 0.4102(3) 0.1354(3) 0.0152(7) Uani 1 1 d . U . . .
O7 O 0.6550(6) 0.4969(3) 0.0857(3) 0.0173(8) Uani 1 1 d . U . . .
O8 O 0.4872(6) 0.2530(3) 0.1344(3) 0.0158(7) Uani 1 1 d . U . . .
O9 O 0.5014(6) 0.1560(3) 0.0976(3) 0.0166(8) Uani 1 1 d . U . . .
O10 O 0.6522(6) 0.0981(3) 0.1022(3) 0.0156(8) Uani 1 1 d . U . . .
O11 O 0.6987(5) 0.2388(3) 0.2505(3) 0.0149(7) Uani 1 1 d . U . . .
O12 O 0.4873(6) 0.3477(3) 0.1306(3) 0.0157(7) Uani 1 1 d . U . . .
O13 O 0.5422(5) 0.3073(3) 0.2489(3) 0.0144(7) Uani 1 1 d . U . . .
O14 O 0.8085(6) 0.1281(3) 0.1448(3) 0.0156(7) Uani 1 1 d . U . . .
O15 O 0.9075(6) 0.3501(4) 0.0831(3) 0.0184(9) Uani 1 1 d . U . . .
O16 O 0.7571(6) 0.3120(4) 0.3261(3) 0.0189(7) Uani 1 1 d . U . . .
O17 O 0.5614(6) 0.4921(4) 0.1631(3) 0.0199(8) Uani 1 1 d . U . . .
O18 O 0.8096(6) 0.4709(3) 0.1312(3) 0.0166(7) Uani 1 1 d . U . . .
O19 O 0.7664(6) 0.1908(4) 0.3338(3) 0.0185(8) Uani 1 1 d . U . . .
O20 O 0.7496(6) 0.1832(3) 0.0727(3) 0.0166(8) Uani 1 1 d . U . . .
O21 O 0.9112(6) 0.0875(3) 0.2143(3) 0.0176(8) Uani 1 1 d . U . . .
O22 O 0.7350(5) 0.1491(3) 0.2126(3) 0.0149(7) Uani 1 1 d . U . . .
O23 O 0.3868(6) 0.3038(4) 0.1961(3) 0.0186(8) Uani 1 1 d . U . . .
O24 O 0.9548(6) 0.1719(3) 0.1518(3) 0.0170(8) Uani 1 1 d . U . . .
O25 O 0.1256(6) 0.2507(4) 0.2123(3) 0.0218(10) Uani 1 1 d . U . . .
O26 O 0.9574(6) 0.4274(4) 0.1407(3) 0.0193(8) Uani 1 1 d . U . . .
O27 O 0.9153(6) 0.5192(4) 0.1971(3) 0.0228(8) Uani 1 1 d . U . . .
O28 O 0.5035(6) 0.4400(4) 0.0857(3) 0.0197(8) Uani 1 1 d . U . . .
O29 O 0.9415(6) 0.3010(4) 0.1652(3) 0.0206(13) Uani 1 1 d . U . . .
O30 O 0.9937(6) 0.1900(4) 0.2241(3) 0.0187(9) Uani 1 1 d . U . . .
O31 O 0.5863(6) 0.2590(4) 0.3270(3) 0.0167(8) Uani 1 1 d . U . . .
O32 O 0.5604(5) 0.1136(3) 0.1785(3) 0.0153(8) Uani 1 1 d . U . . .
O33 O 0.5884(6) 0.2424(3) 0.0654(3) 0.0175(8) Uani 1 1 d . U . . .
O34 O 0.5868(6) 0.3495(3) 0.0596(3) 0.0175(8) Uani 1 1 d . U . . .
O35 O 0.7507(6) 0.4067(3) 0.0637(3) 0.0166(9) Uani 1 1 d . U . . .
O36 O 0.8619(6) 0.4379(4) 0.2511(3) 0.0197(8) Uani 1 1 d . U . . .
O37 O 0.6449(5) 0.1901(3) 0.1445(3) 0.0144(7) Uani 1 1 d . U . . .
O38 O 0.3860(6) 0.1615(4) 0.1680(3) 0.0200(8) Uani 1 1 d . U . . .
O39 O 0.8610(6) 0.1776(4) 0.2621(3) 0.0167(8) Uani 1 1 d . U . . .
O40 O 0.8137(5) 0.2336(3) 0.1792(3) 0.0155(7) Uani 1 1 d . U . . .
O41 O 0.6993(5) 0.3749(3) 0.2444(3) 0.0155(7) Uani 1 1 d . U . . .
O42 O 0.3871(7) 0.4424(4) 0.1566(3) 0.0252(8) Uani 1 1 d . U . . .
O43 O 1.0759(6) 0.3531(4) 0.1244(3) 0.0192(10) Uani 1 1 d . U . . .
O44 O 0.9249(6) 0.3803(4) 0.3209(3) 0.0219(8) Uani 1 1 d . U . . .
O45 O 0.7184(6) 0.3708(4) 0.3913(3) 0.0238(9) Uani 1 1 d . U . . .
O46 O 0.6022(7) 0.4427(4) 0.0082(3) 0.0225(15) Uani 1 1 d . U . . .
O47 O 0.4417(6) 0.4049(4) 0.2707(3) 0.0215(8) Uani 1 1 d . U . . .
O48 O 0.4413(6) 0.2146(4) 0.2792(3) 0.0179(10) Uani 1 1 d . U . . .
O49 O 0.6071(6) 0.1618(3) 0.2802(3) 0.0161(8) Uani 1 1 d . U . . .
O50 O 0.7039(6) 0.0378(3) 0.1772(3) 0.0174(10) Uani 1 1 d . U . . .
O51 O 0.9061(6) 0.2415(4) 0.0876(3) 0.0185(9) Uani 1 1 d . U . . .
O52 O 0.9179(6) 0.1290(4) 0.0663(3) 0.0200(11) Uani 1 1 d . U . . .
O53 O 0.9257(6) 0.2421(4) 0.3277(3) 0.0204(8) Uani 1 1 d . U . . .
O54 O 0.6079(6) 0.4555(4) 0.2666(3) 0.0198(8) Uani 1 1 d . U . . .
O55 O 0.5887(6) 0.3665(4) 0.3226(3) 0.0177(7) Uani 1 1 d . U . . .
O56 O 0.5989(6) 0.1435(4) 0.0203(3) 0.0234(15) Uani 1 1 d . U . . .
O57 O 1.0747(6) 0.2420(4) 0.1298(3) 0.0186(10) Uani 1 1 d . U . . .
O58 O 0.1416(7) 0.4428(4) 0.1635(4) 0.0312(10) Uani 1 1 d . U . . .
O59 O 1.0554(6) 0.3554(4) 0.2823(3) 0.0237(10) Uani 1 1 d . U . . .
O60 O 0.9195(7) 0.4592(4) 0.0526(3) 0.0248(15) Uani 1 1 d . U . . .
O61 O 0.7665(6) 0.4342(4) 0.3233(3) 0.0203(8) Uani 1 1 d . U . . .
O62 O 0.7169(6) 0.2632(4) 0.3956(3) 0.0212(9) Uani 1 1 d . U . . .
O63 O 1.0571(6) 0.2600(4) 0.2877(3) 0.0210(10) Uani 1 1 d . U . . .
O64 O 0.4146(7) 0.2945(4) 0.0493(3) 0.0271(15) Uani 1 1 d . U . . .
O65 O 0.7540(6) 0.0907(4) 0.2939(3) 0.0184(10) Uani 1 1 d . U . . .
O66 O 0.8797(7) 0.2081(4) 0.4108(3) 0.0293(17) Uani 1 1 d . U . . .
O67 O 0.8784(7) 0.4275(5) 0.4010(3) 0.0319(15) Uani 1 1 d . U . . .
O68 O 1.0729(7) 0.3150(5) 0.3663(3) 0.0306(16) Uani 1 1 d . U . . .
O69 O 0.8908(6) 0.3153(4) 0.3786(3) 0.0234(9) Uani 1 1 d . U . . .
O70 O 0.7089(6) 0.5651(4) 0.1569(3) 0.0221(9) Uani 1 1 d . U . . .
O71 O 1.0303(7) 0.4679(4) 0.2924(3) 0.0289(10) Uani 1 1 d . U . . .
O72 O 0.1270(6) 0.3544(4) 0.2079(3) 0.0227(9) Uani 1 1 d . U . . .
O73 O 0.5494(7) 0.3179(4) 0.4023(3) 0.0269(16) Uani 1 1 d . U . . .
O74 O 0.7501(6) 0.5281(4) 0.2734(3) 0.0240(9) Uani 1 1 d . U . . .
O75 O 0.1389(6) 0.1572(4) 0.1752(3) 0.0237(10) Uani 1 1 d . U . . .
O76 O 0.2244(6) 0.3065(4) 0.2726(3) 0.0229(10) Uani 1 1 d . U . . .
O77 O 0.9719(8) 0.6487(5) 0.1935(4) 0.0356(12) Uani 1 1 d . U . . .
O78 O 1.0518(7) 0.2913(4) 0.0484(3) 0.0244(16) Uani 1 1 d . U . . .
O79 O 0.1127(7) 0.8063(5) 0.2435(3) 0.037(3) Uani 1 1 d . . . . .
O80 O 0.9942(6) 0.4174(4) 0.2144(3) 0.0204(9) Uani 1 1 d . U . . .
O1W O 0.7017(14) 0.2303(8) -0.0214(6) 0.026(2) Uani 0.5 1 d . U P . .
O2W O 0.9266(15) 0.5405(9) 0.3558(7) 0.0338(13) Uani 0.5 1 d . U P . .
O3W O 0.2167(7) 0.4675(5) 0.2664(4) 0.0322(11) Uani 1 1 d . U . . .
O4W O 0.2196(12) 0.1408(8) 0.2836(6) 0.0238(16) Uani 0.5 1 d . U P . .
O5W O 0.2976(13) 0.0640(8) 0.1463(6) 0.024(2) Uani 0.5 1 d . U P . .
O6W O 0.1012(15) 0.1110(10) 0.0680(8) 0.037(3) Uani 0.5 1 d . U P . .
O7W O 0.3468(13) 0.1292(9) 0.0509(7) 0.028(2) Uani 0.5 1 d . U P . .
O8W O 0.2304(15) 0.2496(9) 0.0349(7) 0.035(2) Uani 0.5 1 d . U P . .
O9W O 0.3873(7) 0.5243(4) 0.2165(4) 0.0307(9) Uani 1 1 d . U . . .
O10W O 0.5964(8) 0.5878(4) 0.2562(4) 0.0335(11) Uani 1 1 d . U . . .
O11W O 0.3406(8) 0.4713(5) 0.0448(4) 0.0405(11) Uani 1 1 d . U . . .
O12W O 0.3411(10) 0.3577(6) -0.0143(4) 0.0501(19) Uani 1 1 d . U . . .
O13W O 0.4004(9) 0.6747(6) 0.1157(4) 0.0464(18) Uani 1 1 d . U . . .
O14W O 0.2010(9) 0.4522(5) -0.0475(4) 0.0462(15) Uani 1 1 d . U . . .
O15W O 0.5858(10) 0.7484(6) 0.1359(4) 0.051(2) Uani 1 1 d . U . . .
O16W O 0.2395(9) 0.5518(6) 0.1230(4) 0.0465(18) Uani 1 1 d . U . . .
O17W O 0.2428(8) 0.3716(5) 0.0852(4) 0.0408(11) Uani 1 1 d . U . . .
O18W O 1.2345(11) 0.5251(7) 0.4330(5) 0.062(3) Uani 1 1 d . U . . .
O19W O 0.5951(9) 0.4700(5) 0.3697(4) 0.0441(19) Uani 1 1 d . U . . .
O20W O 0.1056(11) 0.3597(6) -0.0102(5) 0.056(2) Uani 1 1 d . U . . .
O21W O 0.1229(9) 0.4639(6) 0.0576(4) 0.0466(12) Uani 1 1 d . U . . .
O22W O 0.7932(10) 0.7310(6) 0.1480(5) 0.0541(19) Uani 1 1 d . U . . .
O23W O 0.2563(6) 0.2778(4) 0.1352(3) 0.0268(9) Uani 1 1 d . U . . .
O24W O 0.5363(12) 0.9264(5) 0.5535(5) 0.068(5) Uani 1 1 d . . . . .
O25W O 0.9394(11) 0.6810(7) 0.0938(5) 0.061(3) Uani 1 1 d . U . . .
O26W O 1.0609(10) 0.4401(6) 0.4113(5) 0.056(2) Uani 1 1 d . U . . .
O27W O 1.1852(10) 0.4092(6) 0.3485(5) 0.055(2) Uani 1 1 d . U . . .
O28W O 1.0398(8) 0.5373(5) 0.1225(4) 0.0370(13) Uani 1 1 d . U . . .
O29W O 0.4198(9) 0.5732(6) 0.1217(5) 0.0489(17) Uani 1 1 d . U . . .
O30W O 0.7068(9) 0.4160(5) 0.4695(4) 0.0415(16) Uani 1 1 d . U . . .
O31W O 0.000000 0.000000 0.000000 0.060(6) Uani 0.5 2 d S U P . .
O32W O 0.6168(14) 0.3320(8) -0.0292(6) 0.028(2) Uani 0.5 1 d . U P . .
V1 V 0.12374(13) 0.30513(9) 0.25120(7) 0.0169(4) Uani 1 1 d . U . . .
V2 V -0.02157(13) 0.41565(9) 0.27419(7) 0.0160(4) Uani 1 1 d . U . . .
V3 V 0.06895(13) 0.39568(8) 0.16946(7) 0.0160(4) Uani 1 1 d . U . . .
V4 V 0.97866(14) 0.19892(9) 0.28399(7) 0.0178(4) Uani 1 1 d . U . . .
V5 V 0.06654(13) 0.20494(9) 0.17780(7) 0.0176(4) Uani 1 1 d . U . . .

loop_
_atom_site_aniso_label
_atom_site_aniso_U_11
_atom_site_aniso_U_22
_atom_site_aniso_U_33
_atom_site_aniso_U_23
_atom_site_aniso_U_13
_atom_site_aniso_U_12
K1 0.0135(9) 0.0244(11) 0.0298(11) -0.0017(9) 0.0012(9) -0.0006(9)
K2 0.0147(10) 0.0283(11) 0.0345(12) -0.0027(10) 0.0013(9) 0.0020(9)
K3 0.0247(13) 0.0443(15) 0.0464(15) -0.0192(13) 0.0054(12) -0.0118(12)
K4 0.0144(17) 0.0276(18) 0.0250(18) -0.0057(16) 0.0088(15) -0.0020(16)
Cs1 0.0234(15) 0.0145(13) 0.0247(15) -0.0029(11) 0.0015(12) -0.0006(11)
K6 0.0354(14) 0.0321(14) 0.0469(15) -0.0103(13) 0.0058(13) 0.0070(12)
K7 0.0245(14) 0.0455(17) 0.0560(18) -0.0257(15) 0.0076(13) -0.0118(13)
K8 0.0476(18) 0.054(2) 0.0399(17) 0.0000(16) -0.0060(15) -0.0249(16)
K9 0.0216(17) 0.0228(18) 0.0214(18) 0.0050(16) -0.0021(15) -0.0165(16)
Na1 0.048(2) 0.048(2) 0.044(2) 0.004(2) -0.001(2) -0.006(2)
Na2 0.0380(19) 0.045(2) 0.041(2) -0.0010(18) 0.0005(18) -0.0034(18)
Na3 0.039(2) 0.035(2) 0.040(2) -0.0072(18) 0.0090(18) 0.0148(18)
Na4 0.034(2) 0.045(3) 0.025(2) -0.004(2) -0.003(2) 0.001(2)
Nb1 0.0088(4) 0.0098(4) 0.0126(4) 0.0020(3) 0.0009(3) 0.0007(3)
Nb2 0.0095(4) 0.0095(4) 0.0109(4) 0.0016(3) 0.0018(3) 0.0008(3)
Nb3 0.0091(4) 0.0143(4) 0.0126(4) 0.0048(3) 0.0020(3) -0.0009(3)
Nb4 0.0139(4) 0.0095(4) 0.0149(4) 0.0023(3) -0.0002(3) 0.0033(3)
Nb5 0.0080(4) 0.0094(4) 0.0119(4) 0.0011(3) 0.0002(3) 0.0014(3)
Nb6 0.0105(4) 0.0142(4) 0.0167(5) -0.0048(4) 0.0037(3) -0.0018(3)
Nb7 0.0122(4) 0.0161(5) 0.0166(5) 0.0088(4) 0.0017(4) 0.0014(4)
Nb8 0.0110(4) 0.0133(4) 0.0171(5) -0.0005(4) 0.0045(4) -0.0015(3)
Nb9 0.0095(4) 0.0100(4) 0.0176(5) 0.0002(3) 0.0003(3) -0.0003(3)
Nb10 0.0093(4) 0.0154(5) 0.0183(5) 0.0041(4) 0.0016(3) 0.0022(3)
Nb11 0.0085(4) 0.0135(4) 0.0130(4) -0.0021(3) 0.0029(3) 0.0001(3)
Nb12 0.0153(4) 0.0089(4) 0.0194(5) 0.0023(4) 0.0029(4) 0.0012(3)
Nb13 0.0121(4) 0.0091(4) 0.0214(5) 0.0025(4) 0.0024(4) 0.0006(3)
Nb14 0.0149(4) 0.0147(5) 0.0150(5) -0.0023(4) 0.0003(4) 0.0013(4)
Nb15 0.0205(5) 0.0139(5) 0.0115(4) 0.0049(4) -0.0006(4) 0.0042(4)
Nb16 0.0179(5) 0.0136(5) 0.0161(5) 0.0022(4) 0.0059(4) -0.0002(4)
Nb17 0.0134(4) 0.0134(4) 0.0171(5) -0.0013(4) 0.0046(4) 0.0007(4)
Nb18 0.0208(5) 0.0141(5) 0.0132(5) 0.0010(4) -0.0027(4) 0.0033(4)
Nb19 0.0144(5) 0.0148(5) 0.0197(5) 0.0002(4) 0.0057(4) -0.0011(4)
Nb20 0.0135(5) 0.0288(6) 0.0177(5) 0.0007(4) -0.0013(4) 0.0002(4)
Nb21 0.0148(5) 0.0309(6) 0.0097(4) 0.0006(4) 0.0032(4) -0.0024(4)
Nb22 0.0139(5) 0.0295(6) 0.0134(5) -0.0054(4) 0.0009(4) -0.0033(4)
Nb23 0.0172(5) 0.0316(6) 0.0120(5) 0.0078(4) 0.0004(4) 0.0003(4)
O1 0.0143(13) 0.0154(13) 0.0174(13) -0.0002(13) 0.0016(13) 0.0010(13)
O2 0.0131(12) 0.0135(12) 0.0154(12) 0.0008(12) 0.0015(12) 0.0012(12)
O3 0.0118(13) 0.0139(13) 0.0167(13) 0.0016(13) 0.0016(12) 0.0001(12)
O4 0.0147(13) 0.0155(13) 0.0179(13) 0.0003(13) 0.0034(13) 0.0000(13)
O5 0.0148(13) 0.0155(13) 0.0189(13) -0.0008(13) 0.0032(13) -0.0002(13)
O6 0.0159(12) 0.0136(12) 0.0163(12) 0.0017(12) 0.0021(12) 0.0017(12)
O7 0.0194(15) 0.0141(15) 0.0185(15) 0.0029(15) 0.0023(15) 0.0019(15)
O8 0.0148(13) 0.0152(13) 0.0174(13) -0.0006(13) 0.0005(12) 0.0009(12)
O9 0.0151(15) 0.0151(15) 0.0194(15) -0.0009(15) 0.0002(14) 0.0008(14)
O10 0.0145(15) 0.0131(15) 0.0193(15) 0.0000(15) 0.0018(15) 0.0009(15)
O11 0.0122(13) 0.0168(13) 0.0158(13) 0.0026(13) 0.0012(12) -0.0001(13)
O12 0.0165(13) 0.0144(13) 0.0162(13) 0.0011(13) 0.0005(13) 0.0022(13)
O13 0.0120(13) 0.0154(13) 0.0158(13) 0.0006(13) 0.0018(12) 0.0002(12)
O14 0.0139(13) 0.0143(13) 0.0188(13) 0.0016(13) 0.0019(13) 0.0013(13)
O15 0.0178(16) 0.0168(16) 0.0209(17) 0.0005(16) 0.0033(16) -0.0005(16)
O16 0.0154(13) 0.0259(13) 0.0154(13) 0.0008(13) 0.0012(13) -0.0006(13)
O17 0.0197(14) 0.0179(14) 0.0224(14) 0.0001(14) 0.0027(14) 0.0030(13)
O18 0.0170(13) 0.0149(13) 0.0182(13) 0.0017(13) 0.0032(13) -0.0010(13)
O19 0.0151(14) 0.0235(14) 0.0170(14) 0.0044(14) 0.0010(14) 0.0006(14)
O20 0.0156(15) 0.0157(15) 0.0186(15) 0.0002(15) 0.0018(15) 0.0002(15)
O21 0.0145(15) 0.0174(16) 0.0208(16) 0.0048(15) 0.0008(15) 0.0022(15)
O22 0.0122(13) 0.0146(13) 0.0180(13) 0.0035(13) 0.0013(13) 0.0009(13)
O23 0.0142(13) 0.0194(14) 0.0223(14) -0.0003(13) 0.0014(13) 0.0009(13)
O24 0.0140(15) 0.0169(15) 0.0203(16) 0.0012(15) 0.0026(15) 0.0004(15)
O25 0.0128(17) 0.0248(18) 0.0280(18) -0.0012(17) 0.0023(17) 0.0004(17)
O26 0.0177(15) 0.0191(15) 0.0215(16) 0.0005(15) 0.0043(15) -0.0011(15)
O27 0.0200(14) 0.0228(14) 0.0257(14) -0.0029(14) 0.0027(14) -0.0041(14)
O28 0.0212(15) 0.0177(15) 0.0201(15) 0.0025(14) 0.0000(14) 0.0023(14)
O29 0.018(2) 0.020(3) 0.024(3) 0.000(2) 0.002(2) -0.001(2)
O30 0.0148(16) 0.0208(16) 0.0205(16) 0.0034(16) 0.0019(15) 0.0001(16)
O31 0.0136(14) 0.0218(14) 0.0148(14) 0.0027(13) 0.0022(13) -0.0005(13)
O32 0.0133(14) 0.0132(14) 0.0195(14) 0.0014(14) 0.0019(14) 0.0004(14)
O33 0.0182(15) 0.0166(15) 0.0177(15) 0.0003(14) 0.0005(14) 0.0016(14)
O34 0.0200(16) 0.0156(16) 0.0169(16) 0.0018(15) 0.0007(15) 0.0029(15)
O35 0.0182(16) 0.0152(16) 0.0165(16) 0.0018(15) 0.0024(15) 0.0014(15)
O36 0.0157(14) 0.0219(14) 0.0217(14) -0.0030(13) 0.0031(13) -0.0023(13)
O37 0.0128(12) 0.0134(12) 0.0172(12) 0.0005(12) 0.0016(12) 0.0006(12)
O38 0.0147(15) 0.0209(16) 0.0246(16) -0.0012(15) 0.0027(15) -0.0005(15)
O39 0.0131(14) 0.0192(14) 0.0179(14) 0.0046(14) 0.0011(13) 0.0011(13)
O40 0.0132(13) 0.0155(13) 0.0181(13) 0.0023(13) 0.0026(13) 0.0005(13)
O41 0.0132(13) 0.0170(13) 0.0164(13) -0.0008(13) 0.0022(12) -0.0005(13)
O42 0.0234(14) 0.0244(14) 0.0277(14) -0.0005(14) 0.0018(14) 0.0011(14)
O43 0.0171(18) 0.0189(19) 0.0220(19) -0.0005(18) 0.0044(18) -0.0019(18)
O44 0.0171(15) 0.0272(15) 0.0213(15) -0.0024(14) 0.0013(14) -0.0017(14)
O45 0.0210(16) 0.0330(16) 0.0173(16) -0.0020(15) 0.0019(15) -0.0017(15)
O46 0.027(3) 0.022(3) 0.018(3) 0.007(3) -0.001(3) 0.003(3)
O47 0.0176(15) 0.0222(15) 0.0251(15) -0.0030(15) 0.0034(15) 0.0017(15)
O48 0.0131(18) 0.0199(18) 0.0208(18) 0.0024(17) 0.0018(17) -0.0011(17)
O49 0.0131(15) 0.0170(15) 0.0181(15) 0.0046(14) 0.0015(14) -0.0001(14)
O50 0.0160(19) 0.0137(19) 0.0223(19) 0.0040(18) 0.0012(18) 0.0021(18)
O51 0.0166(16) 0.0173(16) 0.0219(16) 0.0010(16) 0.0027(15) -0.0003(15)
O52 0.018(2) 0.019(2) 0.023(2) -0.002(2) 0.004(2) 0.0011(19)
O53 0.0158(14) 0.0260(14) 0.0192(14) 0.0032(14) 0.0004(14) 0.0004(14)
O54 0.0170(14) 0.0199(14) 0.0227(14) -0.0025(14) 0.0036(13) 0.0012(13)
O55 0.0147(13) 0.0223(14) 0.0163(13) -0.0019(13) 0.0026(13) -0.0007(13)
O56 0.023(3) 0.025(3) 0.022(3) -0.006(3) 0.001(3) -0.001(3)
O57 0.0157(18) 0.0184(19) 0.0218(19) 0.0006(18) 0.0028(18) 0.0003(18)
O58 0.0249(17) 0.0335(18) 0.0353(18) -0.0046(17) 0.0039(17) -0.0044(17)
O59 0.0186(18) 0.0282(18) 0.0244(18) 0.0002(18) 0.0016(17) -0.0012(17)
O60 0.028(3) 0.022(3) 0.025(3) 0.005(3) 0.005(3) -0.003(3)
O61 0.0168(14) 0.0247(14) 0.0197(14) -0.0036(14) 0.0031(14) -0.0019(14)
O62 0.0182(17) 0.0306(17) 0.0149(16) 0.0018(16) 0.0018(16) -0.0001(16)
O63 0.0158(19) 0.0258(19) 0.0214(19) 0.0023(18) 0.0007(18) -0.0001(18)
O64 0.028(3) 0.027(3) 0.025(3) 0.001(3) -0.004(3) 0.002(3)
O65 0.0155(19) 0.0184(19) 0.0212(19) 0.0064(18) 0.0008(18) 0.0010(18)
O66 0.028(3) 0.039(4) 0.021(3) 0.009(3) -0.002(3) 0.002(3)
O67 0.028(3) 0.040(3) 0.027(3) -0.006(3) -0.001(3) -0.004(3)
O68 0.023(3) 0.040(3) 0.027(3) 0.001(3) -0.005(3) -0.003(3)
O69 0.0194(16) 0.0319(16) 0.0186(16) 0.0002(16) -0.0014(15) -0.0009(16)
O70 0.0226(17) 0.0189(17) 0.0251(17) -0.0001(16) 0.0031(16) 0.0005(16)
O71 0.0238(18) 0.0325(18) 0.0302(18) -0.0051(17) 0.0015(17) -0.0072(17)
O72 0.0144(16) 0.0262(17) 0.0277(17) -0.0034(16) 0.0031(16) -0.0015(16)
O73 0.024(3) 0.038(4) 0.019(3) 0.001(3) 0.006(3) -0.001(3)
O74 0.0200(17) 0.0252(17) 0.0271(17) -0.0061(16) 0.0046(16) -0.0025(16)
O75 0.0146(18) 0.0259(19) 0.0308(19) -0.0012(18) 0.0038(18) 0.0019(18)
O76 0.0141(19) 0.026(2) 0.028(2) -0.0017(19) 0.0009(18) -0.0001(18)
O77 0.032(2) 0.037(2) 0.038(2) -0.007(2) 0.001(2) -0.009(2)
O78 0.024(3) 0.026(3) 0.024(3) 0.000(3) 0.008(3) -0.002(3)
O79 0.024(5) 0.070(9) 0.017(5) 0.003(5) -0.002(4) -0.003(5)
O80 0.0170(16) 0.0220(17) 0.0224(17) -0.0017(16) 0.0033(16) -0.0001(16)
O1W 0.034(4) 0.025(4) 0.020(4) -0.002(4) 0.000(4) -0.006(4)
O2W 0.029(2) 0.038(2) 0.034(2) -0.006(2) 0.002(2) -0.008(2)
O3W 0.024(2) 0.034(2) 0.039(2) -0.010(2) 0.0045(19) -0.003(2)
O4W 0.014(3) 0.026(3) 0.031(3) 0.003(3) 0.000(3) 0.002(3)
O5W 0.021(4) 0.026(5) 0.028(5) -0.003(4) 0.010(4) -0.006(4)
O6W 0.025(5) 0.041(5) 0.043(5) -0.006(5) 0.001(5) 0.002(5)
O7W 0.021(4) 0.033(4) 0.030(4) -0.006(4) 0.000(4) -0.002(4)
O8W 0.033(4) 0.035(4) 0.036(4) -0.001(4) 0.002(4) -0.003(4)
O9W 0.0281(17) 0.0288(17) 0.0353(17) -0.0051(16) 0.0036(16) 0.0049(16)
O10W 0.032(2) 0.031(2) 0.038(2) -0.004(2) 0.006(2) 0.006(2)
O11W 0.040(2) 0.040(2) 0.041(2) 0.003(2) 0.000(2) -0.003(2)
O12W 0.055(4) 0.047(4) 0.047(4) 0.003(3) -0.005(3) -0.001(3)
O13W 0.052(4) 0.047(4) 0.041(3) -0.007(3) 0.008(3) 0.012(3)
O14W 0.047(3) 0.046(3) 0.045(3) 0.006(3) 0.001(3) -0.005(3)
O15W 0.054(4) 0.053(4) 0.046(4) -0.001(4) 0.015(4) 0.010(4)
O16W 0.045(3) 0.046(3) 0.048(3) -0.002(3) 0.003(3) 0.000(3)
O17W 0.040(2) 0.041(2) 0.041(2) 0.0005(19) 0.0004(19) -0.0042(19)
O18W 0.060(6) 0.069(6) 0.057(6) 0.010(5) -0.005(5) -0.023(5)
O19W 0.045(4) 0.049(4) 0.040(4) -0.010(3) 0.011(3) -0.005(3)
O20W 0.061(4) 0.054(4) 0.051(4) 0.003(4) 0.001(4) -0.010(4)
O21W 0.044(2) 0.049(2) 0.046(2) 0.001(2) 0.000(2) -0.004(2)
O22W 0.055(4) 0.055(4) 0.052(4) -0.009(3) 0.001(3) -0.003(4)
O23W 0.0203(16) 0.0293(16) 0.0308(16) -0.0008(16) 0.0016(15) -0.0005(15)
O24W 0.099(13) 0.033(7) 0.064(10) 0.008(7) -0.046(9) -0.028(8)
O25W 0.061(5) 0.061(5) 0.061(5) -0.006(5) 0.002(5) -0.016(5)
O26W 0.049(4) 0.062(4) 0.056(4) 0.004(4) -0.006(3) -0.012(4)
O27W 0.050(4) 0.060(4) 0.055(4) 0.001(4) -0.006(4) -0.009(4)
O28W 0.036(2) 0.036(2) 0.040(2) 0.000(2) 0.002(2) -0.006(2)
O29W 0.049(3) 0.047(3) 0.051(3) -0.001(3) 0.002(3) 0.004(3)
O30W 0.043(3) 0.050(3) 0.032(3) -0.008(3) 0.004(3) -0.006(3)
O31W 0.052(10) 0.062(11) 0.064(11) -0.003(10) -0.004(10) 0.004(10)
O32W 0.033(4) 0.028(4) 0.024(4) -0.001(4) -0.001(4) 0.007(4)
V1 0.0064(7) 0.0218(9) 0.0228(9) 0.0003(7) 0.0025(7) 0.0007(7)
V2 0.0089(8) 0.0204(10) 0.0190(9) -0.0055(8) 0.0026(7) -0.0019(7)
V3 0.0092(8) 0.0189(9) 0.0207(9) -0.0010(7) 0.0075(7) -0.0037(7)
V4 0.0122(8) 0.0222(9) 0.0189(9) 0.0075(7) -0.0007(7) 0.0027(7)
V5 0.0085(8) 0.0196(9) 0.0252(10) 0.0000(8) 0.0053(7) 0.0024(7)

loop_
_atom_type_symbol
_atom_type_description
_atom_type_scat_dispersion_real
_atom_type_scat_dispersion_imag
_atom_type_scat_source
O O 0.0106 0.0060 'International Tables Vol C Tables 4.2.6.8 and 6.1.1.4'
V V 0.3005 0.5294 'International Tables Vol C Tables 4.2.6.8 and 6.1.1.4'
Nb Nb -2.0727 0.6215 'International Tables Vol C Tables 4.2.6.8 and 6.1.1.4'
K K 0.2009 0.2494 'International Tables Vol C Tables 4.2.6.8 and 6.1.1.4'
Na Na 0.0362 0.0249 'International Tables Vol C Tables 4.2.6.8 and 6.1.1.4'
Cs Cs -0.3680 2.1192 'International Tables Vol C Tables 4.2.6.8 and 6.1.1.4'
H H 0.0000 0.0000 'International Tables Vol C Tables 4.2.6.8 and 6.1.1.4'

loop_
_geom_angle_atom_site_label_1
_geom_angle_atom_site_label_2
_geom_angle_atom_site_label_3
_geom_angle
_geom_angle_site_symmetry_1
_geom_angle_site_symmetry_3
_geom_angle_publ_flag
O47 K1 O3W 88.1(3) . . ?
O47 K1 O72 146.6(3) . . ?
O3W K1 O72 84.2(3) . . ?
O47 K1 O42 88.1(3) . . ?
O3W K1 O42 111.2(3) . . ?
O72 K1 O42 125.0(3) . . ?
O47 K1 O23 80.5(3) . . ?
O3W K1 O23 160.9(3) . . ?
O72 K1 O23 96.9(3) . . ?
O42 K1 O23 83.9(3) . . ?
O47 K1 O76 91.7(3) . . ?
O3W K1 O76 90.7(3) . . ?
O72 K1 O76 56.1(3) . . ?
O42 K1 O76 158.0(3) . . ?
O23 K1 O76 74.4(3) . . ?
O47 K1 O58 151.4(3) . . ?
O3W K1 O58 73.3(3) . . ?
O72 K1 O58 54.5(3) . . ?
O42 K1 O58 79.0(3) . . ?
O23 K1 O58 122.7(3) . . ?
O76 K1 O58 109.7(3) . . ?
O47 K1 V1 117.2(2) . . ?
O3W K1 V1 86.0(2) . . ?
O72 K1 V1 29.9(2) . . ?
O42 K1 V1 150.5(2) . . ?
O23 K1 V1 85.6(2) . . ?
O76 K1 V1 26.24(18) . . ?
O58 K1 V1 83.7(2) . . ?
O47 K1 V3 166.5(2) . . ?
O3W K1 V3 79.1(2) . . ?
O72 K1 V3 28.2(2) . . ?
O42 K1 V3 100.6(2) . . ?
O23 K1 V3 110.5(2) . . ?
O76 K1 V3 84.08(19) . . ?
O58 K1 V3 26.4(2) . . ?
V1 K1 V3 57.85(6) . . ?
O47 K1 Na2 125.8(3) . . ?
O3W K1 Na2 98.8(3) . . ?
O72 K1 Na2 87.5(2) . . ?
O42 K1 Na2 39.3(2) . . ?
O23 K1 Na2 100.4(2) . . ?
O76 K1 Na2 141.3(2) . . ?
O58 K1 Na2 40.6(2) . . ?
V1 K1 Na2 116.85(13) . . ?
V3 K1 Na2 61.48(12) . . ?
O47 K1 Nb5 66.8(2) . . ?
O3W K1 Nb5 154.9(3) . . ?
O72 K1 Nb5 117.3(2) . . ?
O42 K1 Nb5 68.6(2) . . ?
O23 K1 Nb5 21.01(18) . . ?
O76 K1 Nb5 91.09(19) . . ?
O58 K1 Nb5 129.1(2) . . ?
V1 K1 Nb5 105.97(8) . . ?
V3 K1 Nb5 126.00(9) . . ?
Na2 K1 Nb5 95.36(13) . . ?
O47 K1 Nb4 73.4(2) . . ?
O3W K1 Nb4 124.0(3) . . ?
O72 K1 Nb4 136.5(2) . . ?
O42 K1 Nb4 20.9(2) . . ?
O23 K1 Nb4 67.39(19) . . ?
O76 K1 Nb4 140.6(2) . . ?
O58 K1 Nb4 98.8(2) . . ?
V1 K1 Nb4 149.55(9) . . ?
V3 K1 Nb4 117.60(9) . . ?
Na2 K1 Nb4 58.29(12) . . ?
Nb5 K1 Nb4 49.51(4) . . ?
O48 K2 O25 146.1(3) . . ?
O48 K2 O38 89.6(3) . . ?
O25 K2 O38 122.4(3) . . ?
O48 K2 O4W 89.8(4) . . ?
O25 K2 O4W 87.5(4) . . ?
O38 K2 O4W 112.6(5) . . ?
O48 K2 O23 77.6(3) . . ?
O25 K2 O23 95.5(3) . . ?
O38 K2 O23 81.0(3) . . ?
O4W K2 O23 161.6(5) . . ?
O48 K2 O76 89.7(3) . . ?
O25 K2 O76 56.9(3) . . ?
O38 K2 O76 153.6(3) . . ?
O4W K2 O76 93.7(5) . . ?
O23 K2 O76 73.1(3) . . ?
O48 K2 O75 155.6(3) . . ?
O25 K2 O75 53.8(3) . . ?
O38 K2 O75 79.0(3) . . ?
O4W K2 O75 75.2(4) . . ?
O23 K2 O75 121.0(3) . . ?
O76 K2 O75 110.0(3) . . ?
O48 K2 O23W 126.0(3) . . ?
O25 K2 O23W 63.8(3) . . ?
O38 K2 O23W 71.4(3) . . ?
O4W K2 O23W 144.3(4) . . ?
O23 K2 O23W 50.2(3) . . ?
O76 K2 O23W 87.9(3) . . ?
O75 K2 O23W 70.7(3) . . ?
O48 K2 V1 115.9(2) . . ?
O25 K2 V1 30.4(2) . . ?
O38 K2 V1 147.0(2) . . ?
O4W K2 V1 89.3(4) . . ?
O23 K2 V1 84.41(19) . . ?
O76 K2 V1 26.57(18) . . ?
O75 K2 V1 83.52(19) . . ?
O23W K2 V1 76.57(18) . . ?
O48 K2 V5 169.1(2) . . ?
O25 K2 V5 27.7(2) . . ?
O38 K2 V5 99.7(2) . . ?
O4W K2 V5 81.5(4) . . ?
O23 K2 V5 109.2(2) . . ?
O76 K2 V5 84.41(19) . . ?
O75 K2 V5 26.14(18) . . ?
O23W K2 V5 63.07(18) . . ?
V1 K2 V5 57.84(7) . . ?
O48 K2 Nb9 73.7(2) . . ?
O25 K2 Nb9 133.8(2) . . ?
O38 K2 Nb9 20.61(19) . . ?
O4W K2 Nb9 124.1(4) . . ?
O23 K2 Nb9 65.38(18) . . ?
O76 K2 Nb9 137.6(2) . . ?
O75 K2 Nb9 98.74(19) . . ?
O23W K2 Nb9 72.54(18) . . ?
V1 K2 Nb9 146.19(10) . . ?
V5 K2 Nb9 116.66(9) . . ?
O48 K2 K4 136.0(2) . . ?
O25 K2 K4 74.9(2) . . ?
O38 K2 K4 47.6(2) . . ?
O4W K2 K4 113.5(4) . . ?
O23 K2 K4 84.8(2) . . ?
O76 K2 K4 123.3(2) . . ?
O75 K2 K4 42.6(2) . . ?
O23W K2 K4 41.4(2) . . ?
V1 K2 K4 101.90(11) . . ?
V5 K2 K4 54.40(9) . . ?
Nb9 K2 K4 62.32(9) . . ?
O74 K3 O21 157.4(3) . 2_755 ?
O74 K3 O27 82.8(3) . . ?
O21 K3 O27 96.2(3) 2_755 . ?
O74 K3 O75 93.4(3) . 2_655 ?
O21 K3 O75 95.7(3) 2_755 2_655 ?
O27 K3 O75 157.4(3) . 2_655 ?
O74 K3 O2W 82.7(5) . . ?
O21 K3 O2W 80.9(5) 2_755 . ?
O27 K3 O2W 130.3(5) . . ?
O75 K3 O2W 70.7(5) 2_655 . ?
O74 K3 O4W 74.1(4) . 2_655 ?
O21 K3 O4W 128.3(4) 2_755 2_655 ?
O27 K3 O4W 81.3(4) . 2_655 ?
O75 K3 O4W 76.3(4) 2_655 2_655 ?
O2W K3 O4W 138.0(6) . 2_655 ?
O74 K3 O30 143.1(3) . 2_755 ?
O21 K3 O30 56.6(3) 2_755 2_755 ?
O27 K3 O30 117.0(3) . 2_755 ?
O75 K3 O30 56.0(3) 2_655 2_755 ?
O2W K3 O30 102.6(5) . 2_755 ?
O4W K3 O30 78.5(4) 2_655 2_755 ?
O74 K3 O77 125.2(3) . . ?
O21 K3 O77 74.1(3) 2_755 . ?
O27 K3 O77 67.7(3) . . ?
O75 K3 O77 97.4(3) 2_655 . ?
O2W K3 O77 151.1(5) . . ?
O4W K3 O77 57.1(4) 2_655 . ?
O30 K3 O77 51.2(3) 2_755 . ?
O74 K3 O71 96.4(3) . . ?
O21 K3 O71 62.1(3) 2_755 . ?
O27 K3 O71 72.5(3) . . ?
O75 K3 O71 130.1(3) 2_655 . ?
O2W K3 O71 62.3(5) . . ?
O4W K3 O71 153.1(4) 2_655 . ?
O30 K3 O71 118.6(3) 2_755 . ?
O77 K3 O71 115.5(3) . . ?
O74 K3 V5 117.3(2) . 2_655 ?
O21 K3 V5 75.5(2) 2_755 2_655 ?
O27 K3 V5 145.7(3) . 2_655 ?
O75 K3 V5 24.82(19) 2_655 2_655 ?
O2W K3 V5 81.9(5) . 2_655 ?
O4W K3 V5 78.6(4) 2_655 2_655 ?
O30 K3 V5 31.49(16) 2_755 2_655 ?
O77 K3 V5 78.1(2) . 2_655 ?
O71 K3 V5 127.1(2) . 2_655 ?
O74 K3 K7 126.9(2) . 1_655 ?
O21 K3 K7 47.0(2) 2_755 1_655 ?
O27 K3 K7 49.2(2) . 1_655 ?
O75 K3 K7 139.7(2) 2_655 1_655 ?
O2W K3 K7 109.5(5) . 1_655 ?
O4W K3 K7 112.4(4) 2_655 1_655 ?
O30 K3 K7 86.26(18) 2_755 1_655 ?
O77 K3 K7 62.4(2) . 1_655 ?
O71 K3 K7 53.2(2) . 1_655 ?
V5 K3 K7 115.59(11) 2_655 1_655 ?
O74 K3 Nb10 164.7(2) . 2_755 ?
O21 K3 Nb10 24.91(19) 2_755 2_755 ?
O27 K3 Nb10 112.2(2) . 2_755 ?
O75 K3 Nb10 73.9(2) 2_655 2_755 ?
O2W K3 Nb10 85.1(4) . 2_755 ?
O4W K3 Nb10 110.0(4) 2_655 2_755 ?
O30 K3 Nb10 32.80(16) 2_755 2_755 ?
O77 K3 Nb10 66.1(2) . 2_755 ?
O71 K3 Nb10 85.90(19) . 2_755 ?
V5 K3 Nb10 51.55(6) 2_655 2_755 ?
K7 K3 Nb10 66.14(8) 1_655 2_755 ?
O23W K4 O75 86.9(3) . . ?
O23W K4 O6W 142.6(6) . . ?
O75 K4 O6W 81.1(6) . . ?
O23W K4 O7W 123.3(5) . . ?
O75 K4 O7W 140.3(6) . . ?
O6W K4 O7W 86.0(6) . . ?
O23W K4 O8W 71.5(5) . . ?
O75 K4 O8W 140.6(6) . . ?
O6W K4 O8W 96.2(7) . . ?
O7W K4 O8W 77.8(7) . . ?
O23W K4 O57 59.8(3) . 1_455 ?
O75 K4 O57 56.2(3) . 1_455 ?
O6W K4 O57 84.5(5) . 1_455 ?
O7W K4 O57 158.8(5) . 1_455 ?
O8W K4 O57 84.4(5) . 1_455 ?
O23W K4 O38 78.4(3) . . ?
O75 K4 O38 80.1(3) . . ?
O6W K4 O38 133.0(6) . . ?
O7W K4 O38 81.8(5) . . ?
O8W K4 O38 124.7(5) . . ?
O57 K4 O38 118.2(3) 1_455 . ?
O23W K4 O5W 128.7(5) . . ?
O75 K4 O5W 69.9(4) . . ?
O6W K4 O5W 79.6(6) . . ?
O7W K4 O5W 70.9(6) . . ?
O8W K4 O5W 148.6(6) . . ?
O57 K4 O5W 125.5(4) 1_455 . ?
O38 K4 O5W 53.5(4) . . ?
O23W K4 V5 70.9(2) . . ?
O75 K4 V5 26.1(2) . . ?
O6W K4 V5 83.7(5) . . ?
O7W K4 V5 164.7(5) . . ?
O8W K4 V5 114.6(5) . . ?
O57 K4 V5 30.21(18) 1_455 . ?
O38 K4 V5 97.0(2) . . ?
O5W K4 V5 96.0(4) . . ?
O23W K4 K2 56.0(2) . . ?
O75 K4 K2 49.2(2) . . ?
O6W K4 K2 129.3(5) . . ?
O7W K4 K2 124.0(5) . . ?
O8W K4 K2 127.0(5) . . ?
O57 K4 K2 76.1(2) 1_455 . ?
O38 K4 K2 42.27(19) . . ?
O5W K4 K2 75.0(4) . . ?
V5 K4 K2 56.78(10) . . ?
O1W Cs1 O51 105.7(5) . . ?
O1W Cs1 O15 142.0(5) . . ?
O51 Cs1 O15 57.7(3) . . ?
O1W Cs1 O20 69.5(5) . . ?
O51 Cs1 O20 58.0(3) . . ?
O15 Cs1 O20 114.2(3) . . ?
O1W Cs1 O35 134.3(5) . . ?
O51 Cs1 O35 113.9(3) . . ?
O15 Cs1 O35 57.8(3) . . ?
O20 Cs1 O35 152.9(3) . . ?
O1W Cs1 O33 71.6(5) . . ?
O51 Cs1 O33 111.8(3) . . ?
O15 Cs1 O33 144.6(3) . . ?
O20 Cs1 O33 58.3(2) . . ?
O35 Cs1 O33 111.4(3) . . ?
O1W Cs1 O34 99.7(5) . . ?
O51 Cs1 O34 145.5(3) . . ?
O15 Cs1 O34 112.0(3) . . ?
O20 Cs1 O34 112.1(3) . . ?
O35 Cs1 O34 58.0(2) . . ?
O33 Cs1 O34 55.1(3) . . ?
O1W Cs1 O32W 56.5(6) . . ?
O51 Cs1 O32W 158.5(4) . . ?
O15 Cs1 O32W 127.3(4) . . ?
O20 Cs1 O32W 117.6(4) . . ?
O35 Cs1 O32W 79.4(4) . . ?
O33 Cs1 O32W 75.9(4) . . ?
O34 Cs1 O32W 55.7(4) . . ?
O1W Cs1 Nb16 149.7(4) . . ?
O51 Cs1 Nb16 84.8(2) . . ?
O15 Cs1 Nb16 28.29(18) . . ?
O20 Cs1 Nb16 136.4(2) . . ?
O35 Cs1 Nb16 29.59(17) . . ?
O33 Cs1 Nb16 131.6(2) . . ?
O34 Cs1 Nb16 85.00(19) . . ?
O32W Cs1 Nb16 105.3(4) . . ?
O1W Cs1 Nb17 88.9(4) . . ?
O51 Cs1 Nb17 28.41(18) . . ?
O15 Cs1 Nb17 85.0(2) . . ?
O20 Cs1 Nb17 29.62(17) . . ?
O35 Cs1 Nb17 136.3(2) . . ?
O33 Cs1 Nb17 84.98(19) . . ?
O34 Cs1 Nb17 132.6(2) . . ?
O32W Cs1 Nb17 144.1(4) . . ?
Nb16 Cs1 Nb17 110.05(8) . . ?
O1W Cs1 Nb14 63.7(4) . . ?
O51 Cs1 Nb14 86.04(19) . . ?
O15 Cs1 Nb14 137.5(2) . . ?
O20 Cs1 Nb14 29.17(17) . . ?
O35 Cs1 Nb14 138.5(2) . . ?
O33 Cs1 Nb14 29.58(17) . . ?
O34 Cs1 Nb14 84.52(19) . . ?
O32W Cs1 Nb14 94.7(4) . . ?
Nb16 Cs1 Nb14 146.49(10) . . ?
Nb17 Cs1 Nb14 57.77(5) . . ?
O1W Cs1 Nb15 117.0(5) . . ?
O51 Cs1 Nb15 137.3(2) . . ?
O15 Cs1 Nb15 85.88(19) . . ?
O20 Cs1 Nb15 138.8(2) . . ?
O35 Cs1 Nb15 29.04(17) . . ?
O33 Cs1 Nb15 84.18(19) . . ?
O34 Cs1 Nb15 29.40(18) . . ?
O32W Cs1 Nb15 61.5(4) . . ?
Nb16 Cs1 Nb15 57.70(5) . . ?
Nb17 Cs1 Nb15 146.78(10) . . ?
Nb14 Cs1 Nb15 113.31(8) . . ?
O9W K6 O54 97.9(3) . . ?
O9W K6 O32 98.4(3) . 2_655 ?
O54 K6 O32 141.2(3) . 2_655 ?
O9W K6 O10W 84.1(4) . . ?
O54 K6 O10W 75.0(3) . . ?
O32 K6 O10W 72.0(3) 2_655 . ?
O9W K6 O47 79.9(3) . . ?
O54 K6 O47 60.7(3) . . ?
O32 K6 O47 157.3(3) 2_655 . ?
O10W K6 O47 129.8(3) . . ?
O9W K6 O50 83.4(3) . 2_655 ?
O54 K6 O50 156.6(3) . 2_655 ?
O32 K6 O50 60.5(2) 2_655 2_655 ?
O10W K6 O50 128.2(3) . 2_655 ?
O47 K6 O50 96.9(3) . 2_655 ?
O9W K6 O19W 162.7(4) . . ?
O54 K6 O19W 67.6(3) . . ?
O32 K6 O19W 98.8(3) 2_655 . ?
O10W K6 O19W 100.3(3) . . ?
O47 K6 O19W 84.5(3) . . ?
O50 K6 O19W 106.0(3) 2_655 . ?
O9W K6 Nb11 92.5(3) . . ?
O54 K6 Nb11 32.1(2) . . ?
O32 K6 Nb11 168.5(2) 2_655 . ?
O10W K6 Nb11 105.9(2) . . ?
O47 K6 Nb11 29.19(18) . . ?
O50 K6 Nb11 124.7(2) 2_655 . ?
O19W K6 Nb11 70.3(2) . . ?
O9W K6 Nb13 91.4(2) . 2_655 ?
O54 K6 Nb13 169.8(2) . 2_655 ?
O32 K6 Nb13 31.72(18) 2_655 2_655 ?
O10W K6 Nb13 101.9(2) . 2_655 ?
O47 K6 Nb13 125.6(2) . 2_655 ?
O50 K6 Nb13 28.82(17) 2_655 2_655 ?
O19W K6 Nb13 103.8(2) . 2_655 ?
Nb11 K6 Nb13 152.18(13) . 2_655 ?
O9W K6 Na3 45.3(3) . . ?
O54 K6 Na3 84.3(2) . . ?
O32 K6 Na3 82.7(2) 2_655 . ?
O10W K6 Na3 38.8(3) . . ?
O47 K6 Na3 110.3(2) . . ?
O50 K6 Na3 111.8(2) 2_655 . ?
O19W K6 Na3 136.8(3) . . ?
Nb11 K6 Na3 102.78(13) . . ?
Nb13 K6 Na3 99.48(13) 2_655 . ?
O9W K6 K1 51.1(3) . . ?
O54 K6 K1 85.1(2) . . ?
O32 K6 K1 131.7(2) 2_655 . ?
O10W K6 K1 127.8(3) . . ?
O47 K6 K1 33.4(2) . . ?
O50 K6 K1 77.63(19) 2_655 . ?
O19W K6 K1 115.9(3) . . ?
Nb11 K6 K1 58.71(7) . . ?
Nb13 K6 K1 104.15(9) 2_655 . ?
Na3 K6 K1 92.35(14) . . ?
O21 K7 O65 82.4(3) 2_655 2_655 ?
O21 K7 O3W 83.6(3) 2_655 . ?
O65 K7 O3W 84.4(3) 2_655 . ?
O21 K7 O27 95.7(3) 2_655 1_455 ?
O65 K7 O27 145.8(3) 2_655 1_455 ?
O3W K7 O27 129.5(3) . 1_455 ?
O21 K7 O58 158.4(4) 2_655 . ?
O65 K7 O58 100.4(3) 2_655 . ?
O3W K7 O58 75.5(3) . . ?
O27 K7 O58 93.7(3) 1_455 . ?
O21 K7 O28W 137.7(3) 2_655 1_455 ?
O65 K7 O28W 93.6(3) 2_655 1_455 ?
O3W K7 O28W 138.1(3) . 1_455 ?
O27 K7 O28W 65.1(3) 1_455 1_455 ?
O58 K7 O28W 63.7(3) . 1_455 ?
O21 K7 O71 64.9(3) 2_655 1_455 ?
O65 K7 O71 132.3(3) 2_655 1_455 ?
O3W K7 O71 59.5(3) . 1_455 ?
O27 K7 O71 74.5(3) 1_455 1_455 ?
O58 K7 O71 99.2(3) . 1_455 ?
O28W K7 O71 134.0(3) 1_455 1_455 ?
O21 K7 O80 114.7(3) 2_655 1_455 ?
O65 K7 O80 153.9(3) 2_655 1_455 ?
O3W K7 O80 78.4(3) . 1_455 ?
O27 K7 O80 56.0(3) 1_455 1_455 ?
O58 K7 O80 56.3(3) . 1_455 ?
O28W K7 O80 86.4(3) 1_455 1_455 ?
O71 K7 O80 51.9(3) 1_455 1_455 ?
O21 K7 K3 47.8(2) 2_655 1_455 ?
O65 K7 K3 122.2(2) 2_655 1_455 ?
O3W K7 K3 111.7(3) . 1_455 ?
O27 K7 K3 47.9(2) 1_455 1_455 ?
O58 K7 K3 137.0(2) . 1_455 ?
O28W K7 K3 104.7(3) 1_455 1_455 ?
O71 K7 K3 57.5(2) 1_455 1_455 ?
O80 K7 K3 82.80(19) 1_455 1_455 ?
O21 K7 V3 143.8(3) 2_655 . ?
O65 K7 V3 124.8(2) 2_655 . ?
O3W K7 V3 76.9(2) . . ?
O27 K7 V3 74.8(2) 1_455 . ?
O58 K7 V3 24.7(2) . . ?
O28W K7 V3 70.2(2) 1_455 . ?
O71 K7 V3 79.0(2) 1_455 . ?
O80 K7 V3 31.75(17) 1_455 . ?
K3 K7 V3 113.02(11) 1_455 . ?
O21 K7 Nb8 110.3(2) 2_655 1_455 ?
O65 K7 Nb8 161.5(3) 2_655 1_455 ?
O3W K7 Nb8 109.8(3) . 1_455 ?
O27 K7 Nb8 24.6(2) 1_455 1_455 ?
O58 K7 Nb8 73.0(2) . 1_455 ?
O28W K7 Nb8 67.9(2) 1_455 1_455 ?
O71 K7 Nb8 66.2(2) 1_455 1_455 ?
O80 K7 Nb8 32.28(17) 1_455 1_455 ?
K3 K7 Nb8 64.65(8) 1_455 1_455 ?
V3 K7 Nb8 51.42(6) . 1_455 ?
O21 K7 V2 86.7(2) 2_655 . ?
O65 K7 V2 150.0(3) 2_655 . ?
O3W K7 V2 66.6(2) . . ?
O27 K7 V2 62.9(2) 1_455 . ?
O58 K7 V2 80.3(2) . . ?
O28W K7 V2 112.9(2) 1_455 . ?
O71 K7 V2 22.99(19) 1_455 . ?
O80 K7 V2 28.89(17) 1_455 . ?
K3 K7 V2 66.06(10) 1_455 . ?
V3 K7 V2 57.69(7) . . ?
Nb8 K7 V2 47.48(6) 1_455 . ?
O71 K8 O26W 88.3(4) . . ?
O71 K8 O21 69.1(3) . 2_755 ?
O26W K8 O21 152.0(4) . 2_755 ?
O71 K8 O18W 153.3(5) . . ?
O26W K8 O18W 74.0(4) . . ?
O21 K8 O18W 132.8(4) 2_755 . ?
O71 K8 O2W 69.7(5) . . ?
O26W K8 O2W 79.4(6) . . ?
O21 K8 O2W 77.5(5) 2_755 . ?
O18W K8 O2W 124.3(6) . . ?
O71 K8 O14 126.0(3) . 2_755 ?
O26W K8 O14 144.3(4) . 2_755 ?
O21 K8 O14 57.3(3) 2_755 2_755 ?
O18W K8 O14 76.3(4) . 2_755 ?
O2W K8 O14 102.0(5) . 2_755 ?
O71 K8 O27W 67.9(4) . . ?
O26W K8 O27W 60.4(5) . . ?
O21 K8 O27W 120.7(4) 2_755 . ?
O18W K8 O27W 85.8(5) . . ?
O2W K8 O27W 120.9(6) . . ?
O14 K8 O27W 136.2(4) 2_755 . ?
O71 K8 O50 100.6(3) . 2_755 ?
O26W K8 O50 129.8(4) . 2_755 ?
O21 K8 O50 72.6(3) 2_755 2_755 ?
O18W K8 O50 77.2(4) . 2_755 ?
O2W K8 O50 150.0(5) . 2_755 ?
O14 K8 O50 59.9(2) 2_755 2_755 ?
O27W K8 O50 77.4(4) . 2_755 ?
O71 K8 Nb13 119.7(3) . 2_755 ?
O26W K8 Nb13 140.9(3) . 2_755 ?
O21 K8 Nb13 67.00(19) 2_755 2_755 ?
O18W K8 Nb13 69.4(3) . 2_755 ?
O2W K8 Nb13 133.6(5) . 2_755 ?
O14 K8 Nb13 33.36(17) 2_755 2_755 ?
O27W K8 Nb13 102.9(3) . 2_755 ?
O50 K8 Nb13 27.37(17) 2_755 2_755 ?
O71 K8 Nb10 94.1(3) . 2_755 ?
O26W K8 Nb10 160.4(4) . 2_755 ?
O21 K8 Nb10 25.17(18) 2_755 2_755 ?
O18W K8 Nb10 109.4(3) . 2_755 ?
O2W K8 Nb10 83.2(5) . 2_755 ?
O14 K8 Nb10 33.02(17) 2_755 2_755 ?
O27W K8 Nb10 138.1(3) . 2_755 ?
O50 K8 Nb10 68.92(19) 2_755 2_755 ?
Nb13 K8 Nb10 52.28(6) 2_755 2_755 ?
O71 K8 Nb17 136.2(3) . 2_755 ?
O26W K8 Nb17 120.1(4) . 2_755 ?
O21 K8 Nb17 72.2(2) 2_755 2_755 ?
O18W K8 Nb17 70.4(4) . 2_755 ?
O2W K8 Nb17 82.9(5) . 2_755 ?
O14 K8 Nb17 28.33(17) 2_755 2_755 ?
O27W K8 Nb17 153.8(3) . 2_755 ?
O50 K8 Nb17 86.33(18) 2_755 2_755 ?
Nb13 K8 Nb17 58.96(6) 2_755 2_755 ?
Nb10 K8 Nb17 48.03(6) 2_755 2_755 ?
O71 K8 K3 51.2(3) . . ?
O26W K8 K3 113.2(3) . . ?
O21 K8 K3 39.51(19) 2_755 . ?
O18W K8 K3 154.7(4) . . ?
O2W K8 K3 41.0(5) . . ?
O14 K8 K3 86.7(2) 2_755 . ?
O27W K8 K3 119.1(3) . . ?
O50 K8 K3 110.5(2) 2_755 . ?
Nb13 K8 K3 105.82(11) 2_755 . ?
Nb10 K8 K3 55.68(8) 2_755 . ?
Nb17 K8 K3 85.72(11) 2_755 . ?
O28W K9 O25W 95.1(5) . . ?
O28W K9 O77 87.1(4) . . ?
O25W K9 O77 72.5(4) . . ?
O28W K9 O27 69.5(4) . . ?
O25W K9 O27 144.4(4) . . ?
O77 K9 O27 74.8(3) . . ?
O28W K9 O70 137.1(4) . . ?
O25W K9 O70 127.7(5) . . ?
O77 K9 O70 107.3(4) . . ?
O27 K9 O70 75.6(3) . . ?
O28W K9 O14W 94.5(4) . 3_665 ?
O25W K9 O14W 93.4(4) . 3_665 ?
O77 K9 O14W 165.9(4) . 3_665 ?
O27 K9 O14W 118.8(4) . 3_665 ?
O70 K9 O14W 81.0(3) . 3_665 ?
O28W K9 O18 81.4(3) . . ?
O25W K9 O18 156.4(4) . . ?
O77 K9 O18 130.2(4) . . ?
O27 K9 O18 55.7(3) . . ?
O70 K9 O18 58.1(3) . . ?
O14W K9 O18 63.8(3) 3_665 . ?
O28W K9 Nb12 114.1(3) . . ?
O25W K9 Nb12 145.5(4) . . ?
O77 K9 Nb12 124.5(3) . . ?
O27 K9 Nb12 67.4(2) . . ?
O70 K9 Nb12 25.69(19) . . ?
O14W K9 Nb12 67.4(3) 3_665 . ?
O18 K9 Nb12 32.96(16) . . ?
O28W K9 Nb8 69.6(3) . . ?
O25W K9 Nb8 162.9(4) . . ?
O77 K9 Nb8 98.4(3) . . ?
O27 K9 Nb8 23.6(2) . . ?
O70 K9 Nb8 68.4(2) . . ?
O14W K9 Nb8 95.3(3) 3_665 . ?
O18 K9 Nb8 32.46(17) . . ?
Nb12 K9 Nb8 51.52(7) . . ?
O28W K9 K7 42.9(3) . 1_655 ?
O25W K9 K7 108.3(4) . 1_655 ?
O77 K9 K7 55.8(3) . 1_655 ?
O27 K9 K7 39.1(2) . 1_655 ?
O70 K9 K7 113.6(3) . 1_655 ?
O14W K9 K7 132.1(3) 3_665 1_655 ?
O18 K9 K7 85.0(2) . 1_655 ?
Nb12 K9 K7 105.64(13) . 1_655 ?
Nb8 K9 K7 55.34(9) . 1_655 ?
O28W K9 K3 91.7(3) . . ?
O25W K9 K3 118.3(4) . . ?
O77 K9 K3 46.7(3) . . ?
O27 K9 K3 35.6(2) . . ?
O70 K9 K3 72.7(2) . . ?
O14W K9 K3 147.0(3) 3_665 . ?
O18 K9 K3 85.2(2) . . ?
Nb12 K9 K3 80.52(11) . . ?
Nb8 K9 K3 56.92(9) . . ?
K7 K9 K3 49.14(9) 1_655 . ?
O20W Na1 O14W 81.8(6) . . ?
O20W Na1 O17W 99.1(6) . . ?
O14W Na1 O17W 172.7(6) . . ?
O20W Na1 O12W 98.1(6) . . ?
O14W Na1 O12W 89.5(6) . . ?
O17W Na1 O12W 97.6(5) . . ?
O20W Na1 O11W 171.2(6) . . ?
O14W Na1 O11W 94.6(5) . . ?
O17W Na1 O11W 83.5(5) . . ?
O12W Na1 O11W 89.9(5) . . ?
O20W Na1 O21W 89.2(6) . . ?
O14W Na1 O21W 96.2(6) . . ?
O17W Na1 O21W 76.6(5) . . ?
O12W Na1 O21W 171.4(6) . . ?
O11W Na1 O21W 83.2(5) . . ?
O20W Na1 Na2 127.0(5) . . ?
O14W Na1 Na2 126.0(5) . . ?
O17W Na1 Na2 48.0(4) . . ?
O12W Na1 Na2 122.8(5) . . ?
O11W Na1 Na2 49.4(4) . . ?
O21W Na1 Na2 48.7(4) . . ?
O16W Na2 O17W 168.7(6) . . ?
O16W Na2 O21W 91.8(5) . . ?
O17W Na2 O21W 76.9(5) . . ?
O16W Na2 O42 99.4(5) . . ?
O17W Na2 O42 91.8(5) . . ?
O21W Na2 O42 168.7(5) . . ?
O16W Na2 O11W 97.3(5) . . ?
O17W Na2 O11W 82.0(5) . . ?
O21W Na2 O11W 84.1(5) . . ?
O42 Na2 O11W 94.0(4) . . ?
O16W Na2 O58 89.3(5) . . ?
O17W Na2 O58 89.5(5) . . ?
O21W Na2 O58 85.3(5) . . ?
O42 Na2 O58 95.2(4) . . ?
O11W Na2 O58 167.6(5) . . ?
O16W Na2 Na1 125.4(5) . . ?
O17W Na2 Na1 46.7(4) . . ?
O21W Na2 Na1 50.4(4) . . ?
O42 Na2 Na1 120.8(4) . . ?
O11W Na2 Na1 48.8(3) . . ?
O58 Na2 Na1 119.0(4) . . ?
O16W Na2 K1 105.5(4) . . ?
O17W Na2 K1 82.4(4) . . ?
O21W Na2 K1 132.1(4) . . ?
O42 Na2 K1 44.9(3) . . ?
O11W Na2 K1 135.1(4) . . ?
O58 Na2 K1 51.6(3) . . ?
Na1 Na2 K1 129.0(3) . . ?
O16W Na2 K7 55.5(4) . . ?
O17W Na2 K7 124.1(4) . . ?
O21W Na2 K7 93.5(4) . . ?
O42 Na2 K7 93.2(3) . . ?
O11W Na2 K7 152.7(4) . . ?
O58 Na2 K7 34.6(3) . . ?
Na1 Na2 K7 142.3(3) . . ?
K1 Na2 K7 63.83(13) . . ?
O29W Na3 O10W 161.7(5) . . ?
O29W Na3 O49 96.5(4) . 2_655 ?
O10W Na3 O49 90.4(4) . 2_655 ?
O29W Na3 O9W 77.4(5) . . ?
O10W Na3 O9W 87.6(4) . . ?
O49 Na3 O9W 77.9(3) 2_655 . ?
O29W Na3 O17 73.5(4) . . ?
O10W Na3 O17 92.0(4) . . ?
O49 Na3 O17 149.4(4) 2_655 . ?
O9W Na3 O17 71.7(3) . . ?
O29W Na3 K6 118.1(4) . . ?
O10W Na3 K6 46.2(3) . . ?
O49 Na3 K6 81.7(3) 2_655 . ?
O9W Na3 K6 41.4(3) . . ?
O17 Na3 K6 78.2(3) . . ?
O52 Na4 Nb22 152.2(5) 4_566 . ?
O52 Na4 Cs1 77.6(3) 4_566 4_566 ?
Nb22 Na4 Cs1 127.7(3) . 4_566 ?
O40 Nb1 O11 105.1(4) . . ?
O40 Nb1 O37 102.1(4) . . ?
O11 Nb1 O37 142.1(4) . . ?
O40 Nb1 O2 101.9(4) . . ?
O11 Nb1 O2 100.7(4) . . ?
O37 Nb1 O2 99.1(3) . . ?
O40 Nb1 O22 82.4(3) . . ?
O11 Nb1 O22 78.8(3) . . ?
O37 Nb1 O22 79.2(3) . . ?
O2 Nb1 O22 175.7(3) . . ?
O40 Nb1 O3 177.8(4) . . ?
O11 Nb1 O3 76.8(3) . . ?
O37 Nb1 O3 75.7(3) . . ?
O2 Nb1 O3 78.9(3) . . ?
O22 Nb1 O3 96.8(3) . . ?
O40 Nb1 Nb13 91.2(3) . . ?
O11 Nb1 Nb13 111.7(3) . . ?
O37 Nb1 Nb13 41.5(2) . . ?
O2 Nb1 Nb13 140.5(2) . . ?
O22 Nb1 Nb13 37.7(2) . . ?
O3 Nb1 Nb13 86.9(2) . . ?
O4 Nb2 O41 105.7(4) . . ?
O4 Nb2 O6 101.7(4) . . ?
O41 Nb2 O6 141.7(4) . . ?
O4 Nb2 O2 102.5(4) . . ?
O41 Nb2 O2 99.9(4) . . ?
O6 Nb2 O2 99.8(4) . . ?
O4 Nb2 O5 81.9(3) . . ?
O41 Nb2 O5 78.8(3) . . ?
O6 Nb2 O5 79.0(3) . . ?
O2 Nb2 O5 175.5(3) . . ?
O4 Nb2 O1 177.1(4) . . ?
O41 Nb2 O1 76.6(3) . . ?
O6 Nb2 O1 75.4(3) . . ?
O2 Nb2 O1 78.7(3) . . ?
O5 Nb2 O1 96.8(3) . . ?
O48 Nb3 O31 100.7(4) . . ?
O48 Nb3 O49 99.2(4) . . ?
O31 Nb3 O49 98.4(4) . . ?
O48 Nb3 O13 102.1(4) . . ?
O31 Nb3 O13 90.1(4) . . ?
O49 Nb3 O13 155.2(3) . . ?
O48 Nb3 O3 95.4(4) . . ?
O31 Nb3 O3 158.2(3) . . ?
O49 Nb3 O3 93.5(3) . . ?
O13 Nb3 O3 72.0(3) . . ?
O48 Nb3 O11 165.5(4) . . ?
O31 Nb3 O11 93.0(3) . . ?
O49 Nb3 O11 73.8(3) . . ?
O13 Nb3 O11 82.5(3) . . ?
O3 Nb3 O11 72.9(3) . . ?
O48 Nb3 Nb7 130.8(3) . . ?
O31 Nb3 Nb7 88.2(3) . . ?
O49 Nb3 Nb7 31.7(2) . . ?
O13 Nb3 Nb7 126.4(2) . . ?
O3 Nb3 Nb7 92.5(2) . . ?
O11 Nb3 Nb7 44.1(2) . . ?
O48 Nb3 K2 27.1(3) . . ?
O31 Nb3 K2 123.0(3) . . ?
O49 Nb3 K2 107.8(3) . . ?
O13 Nb3 K2 86.4(2) . . ?
O3 Nb3 K2 69.5(2) . . ?
O11 Nb3 K2 142.3(2) . . ?
Nb7 Nb3 K2 136.60(6) . . ?
O42 Nb4 O28 105.5(4) . . ?
O42 Nb4 O17 101.6(4) . . ?
O28 Nb4 O17 95.9(4) . . ?
O42 Nb4 O12 100.9(4) . . ?
O28 Nb4 O12 87.6(4) . . ?
O17 Nb4 O12 155.3(4) . . ?
O42 Nb4 O1 102.2(4) . . ?
O28 Nb4 O1 147.3(4) . . ?
O17 Nb4 O1 95.0(4) . . ?
O12 Nb4 O1 70.4(3) . . ?
O42 Nb4 O6 175.1(4) . . ?
O28 Nb4 O6 78.7(3) . . ?
O17 Nb4 O6 75.3(3) . . ?
O12 Nb4 O6 81.5(3) . . ?
O1 Nb4 O6 74.4(3) . . ?
O42 Nb4 Nb12 133.2(3) . . ?
O28 Nb4 Nb12 80.3(3) . . ?
O17 Nb4 Nb12 32.4(3) . . ?
O12 Nb4 Nb12 125.9(2) . . ?
O1 Nb4 Nb12 93.0(2) . . ?
O6 Nb4 Nb12 44.5(2) . . ?
O42 Nb4 Nb15 139.1(3) . . ?
O28 Nb4 Nb15 33.6(3) . . ?
O17 Nb4 Nb15 88.3(3) . . ?
O12 Nb4 Nb15 81.2(2) . . ?
O1 Nb4 Nb15 116.5(2) . . ?
O6 Nb4 Nb15 45.3(2) . . ?
Nb12 Nb4 Nb15 60.32(3) . . ?
O42 Nb4 K1 33.7(3) . . ?
O28 Nb4 K1 133.0(3) . . ?
O17 Nb4 K1 111.3(3) . . ?
O12 Nb4 K1 82.9(2) . . ?
O1 Nb4 K1 69.5(2) . . ?
O6 Nb4 K1 143.7(2) . . ?
Nb12 Nb4 K1 140.19(6) . . ?
Nb15 Nb4 K1 159.49(6) . . ?
O23 Nb5 O8 97.0(4) . . ?
O23 Nb5 O12 97.5(4) . . ?
O8 Nb5 O12 71.4(3) . . ?
O23 Nb5 O13 93.1(4) . . ?
O8 Nb5 O13 142.7(3) . . ?
O12 Nb5 O13 142.5(3) . . ?
O23 Nb5 O1 105.0(4) . . ?
O8 Nb5 O1 137.4(3) . . ?
O12 Nb5 O1 69.9(3) . . ?
O13 Nb5 O1 72.6(3) . . ?
O23 Nb5 O3 103.7(4) . . ?
O8 Nb5 O3 70.7(3) . . ?
O12 Nb5 O3 138.2(3) . . ?
O13 Nb5 O3 72.0(3) . . ?
O1 Nb5 O3 135.0(3) . . ?
O23 Nb5 O2 177.8(4) . . ?
O8 Nb5 O2 84.1(3) . . ?
O12 Nb5 O2 84.5(3) . . ?
O13 Nb5 O2 84.9(3) . . ?
O1 Nb5 O2 75.2(3) . . ?
O3 Nb5 O2 74.9(3) . . ?
O23 Nb5 Nb18 108.4(3) . . ?
O8 Nb5 Nb18 36.6(2) . . ?
O12 Nb5 Nb18 36.8(2) . . ?
O13 Nb5 Nb18 158.5(2) . . ?
O1 Nb5 Nb18 101.1(2) . . ?
O3 Nb5 Nb18 101.8(2) . . ?
O2 Nb5 Nb18 73.6(2) . . ?
O23 Nb5 Nb11 92.4(3) . . ?
O8 Nb5 Nb11 170.6(2) . . ?
O12 Nb5 Nb11 108.0(2) . . ?
O13 Nb5 Nb11 35.4(2) . . ?
O1 Nb5 Nb11 38.9(2) . . ?
O3 Nb5 Nb11 106.6(2) . . ?
O2 Nb5 Nb11 86.5(2) . . ?
Nb18 Nb5 Nb11 139.52(4) . . ?
O23 Nb5 K1 35.5(3) . . ?
O8 Nb5 K1 122.4(2) . . ?
O12 Nb5 K1 83.3(2) . . ?
O13 Nb5 K1 84.9(2) . . ?
O1 Nb5 K1 69.6(2) . . ?
O3 Nb5 K1 132.6(2) . . ?
O2 Nb5 K1 144.8(2) . . ?
Nb18 Nb5 K1 112.62(5) . . ?
Nb11 Nb5 K1 66.30(5) . . ?
O23 Nb5 K2 36.1(3) . . ?
O8 Nb5 K2 83.3(2) . . ?
O12 Nb5 K2 123.8(2) . . ?
O13 Nb5 K2 84.2(2) . . ?
O1 Nb5 K2 133.9(2) . . ?
O3 Nb5 K2 67.7(2) . . ?
O2 Nb5 K2 142.6(2) . . ?
Nb18 Nb5 K2 113.07(6) . . ?
Nb11 Nb5 K2 104.22(5) . . ?
K1 Nb5 K2 69.18(6) . . ?
O74 Nb6 O61 102.5(4) . . ?
O74 Nb6 O54 98.5(4) . . ?
O61 Nb6 O54 99.8(4) . . ?
O74 Nb6 O36 101.1(4) . . ?
O61 Nb6 O36 89.6(4) . . ?
O54 Nb6 O36 155.8(4) . . ?
O74 Nb6 O5 95.4(4) . . ?
O61 Nb6 O5 156.6(4) . . ?
O54 Nb6 O5 92.3(4) . . ?
O36 Nb6 O5 72.0(3) . . ?
O74 Nb6 O41 165.1(4) . . ?
O61 Nb6 O41 91.6(4) . . ?
O54 Nb6 O41 74.0(3) . . ?
O36 Nb6 O41 83.6(3) . . ?
O5 Nb6 O41 72.4(3) . . ?
O74 Nb6 Nb11 129.8(3) . . ?
O61 Nb6 Nb11 88.2(3) . . ?
O54 Nb6 Nb11 31.5(3) . . ?
O36 Nb6 Nb11 128.2(3) . . ?
O5 Nb6 Nb11 91.9(2) . . ?
O41 Nb6 Nb11 44.7(2) . . ?
O74 Nb6 K3 35.4(3) . . ?
O61 Nb6 K3 96.4(3) . . ?
O54 Nb6 K3 133.7(3) . . ?
O36 Nb6 K3 66.1(3) . . ?
O5 Nb6 K3 89.5(2) . . ?
O41 Nb6 K3 148.6(2) . . ?
Nb11 Nb6 K3 165.16(7) . . ?
O65 Nb7 O19 101.4(4) . . ?
O65 Nb7 O49 99.9(4) . . ?
O19 Nb7 O49 99.3(4) . . ?
O65 Nb7 O39 100.7(4) . . ?
O19 Nb7 O39 89.7(4) . . ?
O49 Nb7 O39 155.4(3) . . ?
O65 Nb7 O22 97.0(4) . . ?
O19 Nb7 O22 156.3(4) . . ?
O49 Nb7 O22 92.1(3) . . ?
O39 Nb7 O22 72.2(3) . . ?
O65 Nb7 O11 166.9(4) . . ?
O19 Nb7 O11 91.2(3) . . ?
O49 Nb7 O11 74.1(3) . . ?
O39 Nb7 O11 82.8(3) . . ?
O22 Nb7 O11 71.9(3) . . ?
O65 Nb7 Nb3 131.1(3) . . ?
O19 Nb7 Nb3 88.0(3) . . ?
O49 Nb7 Nb3 31.4(3) . . ?
O39 Nb7 Nb3 127.5(2) . . ?
O22 Nb7 Nb3 91.2(2) . . ?
O11 Nb7 Nb3 44.8(2) . . ?
O65 Nb7 K7 31.2(3) . 2_645 ?
O19 Nb7 K7 102.6(3) . 2_645 ?
O49 Nb7 K7 129.3(3) . 2_645 ?
O39 Nb7 K7 69.6(3) . 2_645 ?
O22 Nb7 K7 85.6(2) . 2_645 ?
O11 Nb7 K7 148.8(2) . 2_645 ?
Nb3 Nb7 K7 160.47(7) . 2_645 ?
O27 Nb8 O36 95.7(4) . . ?
O27 Nb8 O80 97.6(4) . . ?
O36 Nb8 O80 72.1(4) . . ?
O27 Nb8 O26 103.9(4) . . ?
O36 Nb8 O26 139.2(4) . . ?
O80 Nb8 O26 70.1(4) . . ?
O27 Nb8 O18 93.8(4) . . ?
O36 Nb8 O18 141.7(3) . . ?
O80 Nb8 O18 142.8(4) . . ?
O26 Nb8 O18 72.8(3) . . ?
O27 Nb8 O5 101.8(4) . . ?
O36 Nb8 O5 70.8(3) . . ?
O80 Nb8 O5 139.4(3) . . ?
O26 Nb8 O5 136.5(3) . . ?
O18 Nb8 O5 70.9(3) . . ?
O27 Nb8 O4 171.7(4) . . ?
O36 Nb8 O4 87.3(3) . . ?
O80 Nb8 O4 90.7(3) . . ?
O26 Nb8 O4 78.4(3) . . ?
O18 Nb8 O4 79.1(3) . . ?
O5 Nb8 O4 71.9(3) . . ?
O27 Nb8 V2 92.4(3) . 1_655 ?
O36 Nb8 V2 36.6(3) . 1_655 ?
O80 Nb8 V2 36.3(3) . 1_655 ?
O26 Nb8 V2 106.2(3) . 1_655 ?
O18 Nb8 V2 173.7(2) . 1_655 ?
O5 Nb8 V2 107.2(2) . 1_655 ?
O4 Nb8 V2 94.6(2) . 1_655 ?
O27 Nb8 Nb16 113.4(3) . . ?
O36 Nb8 Nb16 150.8(3) . . ?
O80 Nb8 Nb16 104.9(3) . . ?
O26 Nb8 Nb16 37.7(3) . . ?
O18 Nb8 Nb16 38.8(2) . . ?
O5 Nb8 Nb16 99.5(2) . . ?
O4 Nb8 Nb16 63.5(2) . . ?
V2 Nb8 Nb16 137.97(6) 1_655 . ?
O27 Nb8 K7 41.9(3) . 1_655 ?
O36 Nb8 K7 93.5(3) . 1_655 ?
O80 Nb8 K7 57.5(3) . 1_655 ?
O26 Nb8 K7 78.9(3) . 1_655 ?
O18 Nb8 K7 117.5(2) . 1_655 ?
O5 Nb8 K7 140.2(2) . 1_655 ?
O4 Nb8 K7 145.8(2) . 1_655 ?
V2 Nb8 K7 67.88(8) 1_655 1_655 ?
Nb16 Nb8 K7 109.57(7) . 1_655 ?
O27 Nb8 K9 39.7(3) . . ?
O36 Nb8 K9 129.9(3) . . ?
O80 Nb8 K9 123.2(3) . . ?
O26 Nb8 K9 84.7(3) . . ?
O18 Nb8 K9 54.8(2) . . ?
O5 Nb8 K9 93.5(2) . . ?
O4 Nb8 K9 133.8(2) . . ?
V2 Nb8 K9 131.48(9) 1_655 . ?
Nb16 Nb8 K9 76.94(9) . . ?
K7 Nb8 K9 68.32(11) 1_655 . ?
O27 Nb8 K3 33.6(3) . . ?
O36 Nb8 K3 62.7(3) . . ?
O80 Nb8 K3 92.1(3) . . ?
O26 Nb8 K3 132.9(3) . . ?
O18 Nb8 K3 115.6(2) . . ?
O5 Nb8 K3 85.1(2) . . ?
O4 Nb8 K3 147.2(2) . . ?
V2 Nb8 K3 69.73(8) 1_655 . ?
Nb16 Nb8 K3 145.77(7) . . ?
K7 Nb8 K3 55.56(7) 1_655 . ?
K9 Nb8 K3 68.91(11) . . ?
O38 Nb9 O9 104.8(4) . . ?
O38 Nb9 O32 101.3(4) . . ?
O9 Nb9 O32 96.4(4) . . ?
O38 Nb9 O8 102.0(4) . . ?
O9 Nb9 O8 86.8(4) . . ?
O32 Nb9 O8 154.8(3) . . ?
O38 Nb9 O3 102.8(4) . . ?
O9 Nb9 O3 147.6(3) . . ?
O32 Nb9 O3 94.4(3) . . ?
O8 Nb9 O3 71.0(3) . . ?
O38 Nb9 O37 174.9(4) . . ?
O9 Nb9 O37 79.0(3) . . ?
O32 Nb9 O37 74.7(3) . . ?
O8 Nb9 O37 81.4(3) . . ?
O3 Nb9 O37 74.6(3) . . ?
O38 Nb9 Nb13 132.5(3) . . ?
O9 Nb9 Nb13 80.6(3) . . ?
O32 Nb9 Nb13 32.2(2) . . ?
O8 Nb9 Nb13 125.5(2) . . ?
O3 Nb9 Nb13 93.0(2) . . ?
O37 Nb9 Nb13 44.2(2) . . ?
O38 Nb9 Nb14 138.8(3) . . ?
O9 Nb9 Nb14 34.0(3) . . ?
O32 Nb9 Nb14 88.0(3) . . ?
O8 Nb9 Nb14 80.7(2) . . ?
O3 Nb9 Nb14 116.5(2) . . ?
O37 Nb9 Nb14 45.1(2) . . ?
Nb13 Nb9 Nb14 60.05(3) . . ?
O38 Nb9 K2 33.0(3) . . ?
O9 Nb9 K2 132.9(3) . . ?
O32 Nb9 K2 109.2(3) . . ?
O8 Nb9 K2 85.9(2) . . ?
O3 Nb9 K2 70.4(2) . . ?
O37 Nb9 K2 145.0(2) . . ?
Nb13 Nb9 K2 138.43(6) . . ?
Nb14 Nb9 K2 161.43(6) . . ?
O21 Nb10 O39 97.4(4) . . ?
O21 Nb10 O30 97.9(4) . . ?
O39 Nb10 O30 71.8(3) . . ?
O21 Nb10 O24 103.8(4) . . ?
O39 Nb10 O24 138.4(4) . . ?
O30 Nb10 O24 70.1(4) . . ?
O21 Nb10 O14 92.3(4) . . ?
O39 Nb10 O14 142.9(3) . . ?
O30 Nb10 O14 142.0(3) . . ?
O24 Nb10 O14 71.9(3) . . ?
O21 Nb10 O22 101.0(4) . . ?
O39 Nb10 O22 71.3(3) . . ?
O30 Nb10 O22 140.3(3) . . ?
O24 Nb10 O22 136.3(3) . . ?
O14 Nb10 O22 71.7(3) . . ?
O21 Nb10 O40 170.8(4) . . ?
O39 Nb10 O40 86.3(3) . . ?
O30 Nb10 O40 91.2(3) . . ?
O24 Nb10 O40 78.4(3) . . ?
O14 Nb10 O40 79.8(3) . . ?
O22 Nb10 O40 72.1(3) . . ?
O21 Nb10 V4 92.8(3) . . ?
O39 Nb10 V4 36.3(2) . . ?
O30 Nb10 V4 36.5(3) . . ?
O24 Nb10 V4 106.4(3) . . ?
O14 Nb10 V4 174.9(2) . . ?
O22 Nb10 V4 107.6(2) . . ?
O40 Nb10 V4 95.1(2) . . ?
O21 Nb10 Nb17 111.9(3) . . ?
O39 Nb10 Nb17 150.7(2) . . ?
O30 Nb10 Nb17 105.0(3) . . ?
O24 Nb10 Nb17 37.4(2) . . ?
O14 Nb10 Nb17 38.0(2) . . ?
O22 Nb10 Nb17 99.8(2) . . ?
O40 Nb10 Nb17 64.4(2) . . ?
V4 Nb10 Nb17 138.69(6) . . ?
O21 Nb10 K3 41.2(3) . 2_745 ?
O39 Nb10 K3 96.1(2) . 2_745 ?
O30 Nb10 K3 59.0(3) . 2_745 ?
O24 Nb10 K3 78.2(2) . 2_745 ?
O14 Nb10 K3 114.0(2) . 2_745 ?
O22 Nb10 K3 139.7(2) . 2_745 ?
O40 Nb10 K3 147.0(2) . 2_745 ?
V4 Nb10 K3 69.90(8) . 2_745 ?
Nb17 Nb10 K3 107.24(7) . 2_745 ?
O21 Nb10 K8 44.1(3) . 2_745 ?
O39 Nb10 K8 137.4(3) . 2_745 ?
O30 Nb10 K8 121.9(3) . 2_745 ?
O24 Nb10 K8 78.8(3) . 2_745 ?
O14 Nb10 K8 49.9(2) . 2_745 ?
O22 Nb10 K8 95.5(2) . 2_745 ?
O40 Nb10 K8 129.2(2) . 2_745 ?
V4 Nb10 K8 134.90(8) . 2_745 ?
Nb17 Nb10 K8 69.94(7) . 2_745 ?
K3 Nb10 K8 67.53(9) 2_745 2_745 ?
O21 Nb10 K7 29.5(3) . 2_645 ?
O39 Nb10 K7 68.9(3) . 2_645 ?
O30 Nb10 K7 95.7(3) . 2_645 ?
O24 Nb10 K7 130.8(2) . 2_645 ?
O14 Nb10 K7 110.2(2) . 2_645 ?
O22 Nb10 K7 84.5(2) . 2_645 ?
O40 Nb10 K7 150.5(2) . 2_645 ?
V4 Nb10 K7 74.65(8) . 2_645 ?
Nb17 Nb10 K7 139.49(8) . 2_645 ?
K3 Nb10 K7 55.51(7) 2_745 2_645 ?
K8 Nb10 K7 69.56(9) 2_745 2_645 ?
O47 Nb11 O55 101.4(4) . . ?
O47 Nb11 O54 98.0(4) . . ?
O55 Nb11 O54 97.6(4) . . ?
O47 Nb11 O13 103.0(4) . . ?
O55 Nb11 O13 91.3(4) . . ?
O54 Nb11 O13 155.1(3) . . ?
O47 Nb11 O1 95.0(4) . . ?
O55 Nb11 O1 159.4(4) . . ?
O54 Nb11 O1 92.3(4) . . ?
O13 Nb11 O1 72.8(3) . . ?
O47 Nb11 O41 164.5(4) . . ?
O55 Nb11 O41 92.6(3) . . ?
O54 Nb11 O41 73.3(3) . . ?
O13 Nb11 O41 83.2(3) . . ?
O1 Nb11 O41 73.0(3) . . ?
O47 Nb11 Nb6 129.2(3) . . ?
O55 Nb11 Nb6 87.2(3) . . ?
O54 Nb11 Nb6 31.4(3) . . ?
O13 Nb11 Nb6 127.1(2) . . ?
O1 Nb11 Nb6 92.1(2) . . ?
O41 Nb11 Nb6 44.1(2) . . ?
O47 Nb11 Nb5 92.6(3) . . ?
O55 Nb11 Nb5 127.3(3) . . ?
O54 Nb11 Nb5 130.6(3) . . ?
O13 Nb11 Nb5 36.0(2) . . ?
O1 Nb11 Nb5 38.6(2) . . ?
O41 Nb11 Nb5 84.0(2) . . ?
Nb6 Nb11 Nb5 121.49(4) . . ?
O47 Nb11 K6 52.6(3) . . ?
O55 Nb11 K6 95.9(3) . . ?
O54 Nb11 K6 46.4(3) . . ?
O13 Nb11 K6 155.5(2) . . ?
O1 Nb11 K6 104.0(2) . . ?
O41 Nb11 K6 119.7(2) . . ?
Nb6 Nb11 K6 76.82(7) . . ?
Nb5 Nb11 K6 131.08(7) . . ?
O47 Nb11 K1 28.8(3) . . ?
O55 Nb11 K1 123.9(3) . . ?
O54 Nb11 K1 109.3(3) . . ?
O13 Nb11 K1 84.1(2) . . ?
O1 Nb11 K1 68.6(2) . . ?
O41 Nb11 K1 141.5(2) . . ?
Nb6 Nb11 K1 137.70(6) . . ?
Nb5 Nb11 K1 64.95(5) . . ?
K6 Nb11 K1 72.43(8) . . ?
O70 Nb12 O7 104.4(4) . . ?
O70 Nb12 O17 102.2(4) . . ?
O7 Nb12 O17 97.0(4) . . ?
O70 Nb12 O5 103.0(4) . . ?
O7 Nb12 O5 148.2(4) . . ?
O17 Nb12 O5 92.6(4) . . ?
O70 Nb12 O18 100.2(4) . . ?
O7 Nb12 O18 85.7(4) . . ?
O17 Nb12 O18 155.9(4) . . ?
O5 Nb12 O18 73.8(3) . . ?
O70 Nb12 O6 176.0(4) . . ?
O7 Nb12 O6 78.8(3) . . ?
O17 Nb12 O6 74.7(3) . . ?
O5 Nb12 O6 74.7(3) . . ?
O18 Nb12 O6 82.4(3) . . ?
O70 Nb12 Nb4 133.6(3) . . ?
O7 Nb12 Nb4 81.1(3) . . ?
O17 Nb12 Nb4 32.4(3) . . ?
O5 Nb12 Nb4 91.5(2) . . ?
O18 Nb12 Nb4 126.1(2) . . ?
O6 Nb12 Nb4 43.8(2) . . ?
O70 Nb12 Nb15 138.0(3) . . ?
O7 Nb12 Nb15 33.7(3) . . ?
O17 Nb12 Nb15 88.2(3) . . ?
O5 Nb12 Nb15 117.2(2) . . ?
O18 Nb12 Nb15 80.9(2) . . ?
O6 Nb12 Nb15 45.2(2) . . ?
Nb4 Nb12 Nb15 60.15(3) . . ?
O70 Nb12 K9 45.0(3) . . ?
O7 Nb12 K9 90.5(3) . . ?
O17 Nb12 K9 147.1(3) . . ?
O5 Nb12 K9 97.6(3) . . ?
O18 Nb12 K9 56.3(3) . . ?
O6 Nb12 K9 138.1(2) . . ?
Nb4 Nb12 K9 170.83(9) . . ?
Nb15 Nb12 K9 114.01(9) . . ?
O50 Nb13 O10 103.5(4) . . ?
O50 Nb13 O32 101.4(4) . . ?
O10 Nb13 O32 96.7(4) . . ?
O50 Nb13 O14 101.1(4) . . ?
O10 Nb13 O14 86.4(3) . . ?
O32 Nb13 O14 155.8(3) . . ?
O50 Nb13 O22 103.9(4) . . ?
O10 Nb13 O22 149.0(3) . . ?
O32 Nb13 O22 91.8(3) . . ?
O14 Nb13 O22 74.4(3) . . ?
O50 Nb13 O37 175.4(4) . . ?
O10 Nb13 O37 79.0(3) . . ?
O32 Nb13 O37 74.3(3) . . ?
O14 Nb13 O37 82.9(3) . . ?
O22 Nb13 O37 74.8(3) . . ?
O50 Nb13 Nb9 132.2(3) . . ?
O10 Nb13 Nb9 80.9(3) . . ?
O32 Nb13 Nb9 32.1(2) . . ?
O14 Nb13 Nb9 126.6(2) . . ?
O22 Nb13 Nb9 91.3(2) . . ?
O37 Nb13 Nb9 43.8(2) . . ?
O50 Nb13 Nb14 137.3(3) . . ?
O10 Nb13 Nb14 33.8(3) . . ?
O32 Nb13 Nb14 88.1(3) . . ?
O14 Nb13 Nb14 81.2(2) . . ?
O22 Nb13 Nb14 117.5(2) . . ?
O37 Nb13 Nb14 45.3(2) . . ?
Nb9 Nb13 Nb14 60.25(3) . . ?
O50 Nb13 Nb1 144.8(3) . . ?
O10 Nb13 Nb1 111.0(3) . . ?
O32 Nb13 Nb1 81.5(3) . . ?
O14 Nb13 Nb1 75.1(2) . . ?
O22 Nb13 Nb1 41.0(2) . . ?
O37 Nb13 Nb1 33.9(2) . . ?
Nb9 Nb13 Nb1 62.32(3) . . ?
Nb14 Nb13 Nb1 77.49(3) . . ?
O50 Nb13 K6 53.9(3) . 2_645 ?
O10 Nb13 K6 104.2(3) . 2_645 ?
O32 Nb13 K6 47.5(3) . 2_645 ?
O14 Nb13 K6 154.3(2) . 2_645 ?
O22 Nb13 K6 103.5(2) . 2_645 ?
O37 Nb13 K6 121.8(2) . 2_645 ?
Nb9 Nb13 K6 78.68(7) . 2_645 ?
Nb14 Nb13 K6 120.50(7) . 2_645 ?
Nb1 Nb13 K6 120.57(7) . 2_645 ?
O50 Nb13 K8 51.6(3) . 2_745 ?
O10 Nb13 K8 86.5(3) . 2_745 ?
O32 Nb13 K8 152.5(3) . 2_745 ?
O14 Nb13 K8 51.4(2) . 2_745 ?
O22 Nb13 K8 99.4(2) . 2_745 ?
O37 Nb13 K8 132.9(2) . 2_745 ?
Nb9 Nb13 K8 167.32(7) . 2_745 ?
Nb14 Nb13 K8 108.27(7) . 2_745 ?
Nb1 Nb13 K8 122.90(8) . 2_745 ?
K6 Nb13 K8 105.12(10) 2_645 2_745 ?
O56 Nb14 O20 102.0(4) . . ?
O56 Nb14 O33 101.0(4) . . ?
O20 Nb14 O33 92.9(4) . . ?
O56 Nb14 O10 99.1(4) . . ?
O20 Nb14 O10 89.2(3) . . ?
O33 Nb14 O10 158.9(4) . . ?
O56 Nb14 O9 100.7(4) . . ?
O20 Nb14 O9 156.8(4) . . ?
O33 Nb14 O9 87.4(4) . . ?
O10 Nb14 O9 82.7(3) . . ?
O56 Nb14 O37 173.0(4) . . ?
O20 Nb14 O37 82.3(3) . . ?
O33 Nb14 O37 84.2(3) . . ?
O10 Nb14 O37 75.3(3) . . ?
O9 Nb14 O37 74.7(3) . . ?
O56 Nb14 Nb13 130.5(3) . . ?
O20 Nb14 Nb13 83.3(3) . . ?
O33 Nb14 Nb13 128.1(3) . . ?
O10 Nb14 Nb13 31.4(2) . . ?
O9 Nb14 Nb13 78.5(2) . . ?
O37 Nb14 Nb13 44.0(2) . . ?
O56 Nb14 Nb9 131.8(3) . . ?
O20 Nb14 Nb9 125.9(3) . . ?
O33 Nb14 Nb9 83.1(3) . . ?
O10 Nb14 Nb9 78.8(2) . . ?
O9 Nb14 Nb9 31.2(2) . . ?
O37 Nb14 Nb9 43.6(2) . . ?
Nb13 Nb14 Nb9 59.71(3) . . ?
O56 Nb14 Cs1 99.4(3) . . ?
O20 Nb14 Cs1 46.7(3) . . ?
O33 Nb14 Cs1 47.1(3) . . ?
O10 Nb14 Cs1 134.8(2) . . ?
O9 Nb14 Cs1 132.9(2) . . ?
O37 Nb14 Cs1 87.6(2) . . ?
Nb13 Nb14 Cs1 117.30(6) . . ?
Nb9 Nb14 Cs1 116.12(6) . . ?
O46 Nb15 O35 101.9(4) . . ?
O46 Nb15 O34 101.0(4) . . ?
O35 Nb15 O34 93.0(4) . . ?
O46 Nb15 O28 101.5(4) . . ?
O35 Nb15 O28 156.1(4) . . ?
O34 Nb15 O28 87.2(4) . . ?
O46 Nb15 O7 98.2(4) . . ?
O35 Nb15 O7 89.3(4) . . ?
O34 Nb15 O7 159.7(4) . . ?
O28 Nb15 O7 82.7(4) . . ?
O46 Nb15 O6 172.8(4) . . ?
O35 Nb15 O6 81.7(3) . . ?
O34 Nb15 O6 84.9(3) . . ?
O28 Nb15 O6 74.5(3) . . ?
O7 Nb15 O6 75.5(3) . . ?
O46 Nb15 Nb4 132.6(3) . . ?
O35 Nb15 Nb4 125.2(3) . . ?
O34 Nb15 Nb4 83.1(3) . . ?
O28 Nb15 Nb4 31.1(3) . . ?
O7 Nb15 Nb4 79.1(2) . . ?
O6 Nb15 Nb4 43.5(2) . . ?
O46 Nb15 Nb12 129.7(3) . . ?
O35 Nb15 Nb12 83.4(3) . . ?
O34 Nb15 Nb12 128.9(3) . . ?
O28 Nb15 Nb12 78.0(3) . . ?
O7 Nb15 Nb12 31.5(2) . . ?
O6 Nb15 Nb12 44.0(2) . . ?
Nb4 Nb15 Nb12 59.53(3) . . ?
O46 Nb15 Cs1 100.0(3) . . ?
O35 Nb15 Cs1 46.2(3) . . ?
O34 Nb15 Cs1 47.6(3) . . ?
O28 Nb15 Cs1 132.9(3) . . ?
O7 Nb15 Cs1 134.4(3) . . ?
O6 Nb15 Cs1 87.0(2) . . ?
Nb4 Nb15 Cs1 115.58(6) . . ?
Nb12 Nb15 Cs1 117.06(6) . . ?
O60 Nb16 O15 107.0(4) . . ?
O60 Nb16 O35 103.2(4) . . ?
O15 Nb16 O35 94.3(4) . . ?
O60 Nb16 O26 100.2(4) . . ?
O15 Nb16 O26 89.2(4) . . ?
O35 Nb16 O26 154.0(4) . . ?
O60 Nb16 O18 106.7(4) . . ?
O15 Nb16 O18 144.6(4) . . ?
O35 Nb16 O18 88.3(4) . . ?
O26 Nb16 O18 74.4(4) . . ?
O60 Nb16 Nb8 119.7(3) . . ?
O15 Nb16 Nb8 111.6(3) . . ?
O35 Nb16 Nb8 117.6(3) . . ?
O26 Nb16 Nb8 38.7(3) . . ?
O18 Nb16 Nb8 39.4(2) . . ?
O60 Nb16 Cs1 115.6(3) . . ?
O15 Nb16 Cs1 46.2(3) . . ?
O35 Nb16 Cs1 48.3(3) . . ?
O26 Nb16 Cs1 128.0(3) . . ?
O18 Nb16 Cs1 123.8(2) . . ?
Nb8 Nb16 Cs1 124.59(6) . . ?
O52 Nb17 O51 107.2(4) . . ?
O52 Nb17 O20 103.3(4) . . ?
O51 Nb17 O20 93.8(4) . . ?
O52 Nb17 O24 101.4(4) . . ?
O51 Nb17 O24 89.2(4) . . ?
O20 Nb17 O24 153.1(4) . . ?
O52 Nb17 O14 107.2(4) . . ?
O51 Nb17 O14 144.1(4) . . ?
O20 Nb17 O14 88.3(4) . . ?
O24 Nb17 O14 74.1(3) . . ?
O52 Nb17 Nb10 120.4(3) . . ?
O51 Nb17 Nb10 111.1(3) . . ?
O20 Nb17 Nb10 117.4(3) . . ?
O24 Nb17 Nb10 38.1(2) . . ?
O14 Nb17 Nb10 39.6(2) . . ?
O52 Nb17 Cs1 115.4(3) . . ?
O51 Nb17 Cs1 45.7(3) . . ?
O20 Nb17 Cs1 48.2(3) . . ?
O24 Nb17 Cs1 127.2(3) . . ?
O14 Nb17 Cs1 123.7(2) . . ?
Nb10 Nb17 Cs1 124.03(6) . . ?
O52 Nb17 K8 65.1(3) . 2_745 ?
O51 Nb17 K8 157.7(3) . 2_745 ?
O20 Nb17 K8 108.2(3) . 2_745 ?
O24 Nb17 K8 72.9(3) . 2_745 ?
O14 Nb17 K8 43.6(2) . 2_745 ?
Nb10 Nb17 K8 62.03(6) . 2_745 ?
Cs1 Nb17 K8 156.42(8) . 2_745 ?
O64 Nb18 O33 107.3(4) . . ?
O64 Nb18 O34 106.5(4) . . ?
O33 Nb18 O34 90.9(4) . . ?
O64 Nb18 O8 106.2(4) . . ?
O33 Nb18 O8 88.7(4) . . ?
O34 Nb18 O8 145.8(4) . . ?
O64 Nb18 O12 106.8(4) . . ?
O33 Nb18 O12 144.3(4) . . ?
O34 Nb18 O12 89.2(4) . . ?
O8 Nb18 O12 72.1(3) . . ?
O64 Nb18 Nb5 120.1(4) . . ?
O33 Nb18 Nb5 113.3(3) . . ?
O34 Nb18 Nb5 114.6(3) . . ?
O8 Nb18 Nb5 37.0(2) . . ?
O12 Nb18 Nb5 37.2(2) . . ?
O64 Nb18 Cs1 126.1(4) . . ?
O33 Nb18 Cs1 46.0(3) . . ?
O34 Nb18 Cs1 47.2(3) . . ?
O8 Nb18 Cs1 116.2(2) . . ?
O12 Nb18 Cs1 116.5(2) . . ?
Nb5 Nb18 Cs1 113.77(6) . . ?
O78 Nb19 O43 99.6(4) . . ?
O78 Nb19 O57 99.3(4) . . ?
O43 Nb19 O57 90.6(4) . . ?
O78 Nb19 O51 98.9(4) . . ?
O43 Nb19 O51 161.4(4) . . ?
O57 Nb19 O51 88.8(4) . . ?
O78 Nb19 O15 99.8(4) . . ?
O43 Nb19 O15 87.9(4) . . ?
O57 Nb19 O15 160.9(4) . . ?
O51 Nb19 O15 86.6(4) . . ?
O78 Nb19 O29 177.7(4) . . ?
O43 Nb19 O29 79.1(3) . . ?
O57 Nb19 O29 78.9(3) . . ?
O51 Nb19 O29 82.5(3) . . ?
O15 Nb19 O29 82.1(3) . . ?
O78 Nb19 Cs1 94.3(3) . . ?
O43 Nb19 Cs1 131.9(3) . . ?
O57 Nb19 Cs1 132.2(3) . . ?
O51 Nb19 Cs1 43.7(3) . . ?
O15 Nb19 Cs1 44.3(3) . . ?
O29 Nb19 Cs1 88.0(2) . . ?
O68 Nb20 O53 110.9(5) . . ?
O68 Nb20 O44 109.6(5) . . ?
O53 Nb20 O44 122.7(4) . . ?
O68 Nb20 O63 96.1(5) . . ?
O53 Nb20 O63 73.9(4) . . ?
O44 Nb20 O63 138.1(4) . . ?
O68 Nb20 O59 96.1(5) . . ?
O53 Nb20 O59 137.4(4) . . ?
O44 Nb20 O59 73.9(4) . . ?
O63 Nb20 O59 70.9(4) . . ?
O68 Nb20 O69 86.4(4) . . ?
O53 Nb20 O69 72.0(4) . . ?
O44 Nb20 O69 72.0(4) . . ?
O63 Nb20 O69 144.3(4) . . ?
O59 Nb20 O69 144.5(4) . . ?
O68 Nb20 V2 110.6(4) . 1_655 ?
O53 Nb20 V2 138.5(3) . 1_655 ?
O44 Nb20 V2 37.3(3) . 1_655 ?
O63 Nb20 V2 103.2(3) . 1_655 ?
O59 Nb20 V2 37.1(3) . 1_655 ?
O69 Nb20 V2 109.2(3) . 1_655 ?
O68 Nb20 V4 112.2(4) . . ?
O53 Nb20 V4 37.4(3) . . ?
O44 Nb20 V4 138.2(3) . . ?
O63 Nb20 V4 37.2(3) . . ?
O59 Nb20 V4 102.4(3) . . ?
O69 Nb20 V4 109.4(3) . . ?
V2 Nb20 V4 122.95(7) 1_655 . ?
O68 Nb20 V1 94.9(4) . 1_655 ?
O53 Nb20 V1 107.5(3) . 1_655 ?
O44 Nb20 V1 107.6(3) . 1_655 ?
O63 Nb20 V1 35.6(3) . 1_655 ?
O59 Nb20 V1 35.4(3) . 1_655 ?
O69 Nb20 V1 178.8(2) . 1_655 ?
V2 Nb20 V1 70.36(6) 1_655 1_655 ?
V4 Nb20 V1 70.12(6) . 1_655 ?
O68 Nb20 Nb23 104.3(4) . . ?
O53 Nb20 Nb23 35.5(3) . . ?
O44 Nb20 Nb23 96.1(3) . . ?
O63 Nb20 Nb23 109.3(3) . . ?
O59 Nb20 Nb23 159.5(3) . . ?
O69 Nb20 Nb23 36.9(3) . . ?
V2 Nb20 Nb23 128.74(6) 1_655 . ?
V4 Nb20 Nb23 72.81(5) . . ?
V1 Nb20 Nb23 142.48(6) 1_655 . ?
O68 Nb20 Nb22 103.2(4) . . ?
O53 Nb20 Nb22 96.5(3) . . ?
O44 Nb20 Nb22 35.3(3) . . ?
O63 Nb20 Nb22 160.6(3) . . ?
O59 Nb20 Nb22 109.1(3) . . ?
O69 Nb20 Nb22 37.0(3) . . ?
V2 Nb20 Nb22 72.51(5) 1_655 . ?
V4 Nb20 Nb22 129.07(6) . . ?
V1 Nb20 Nb22 142.45(6) 1_655 . ?
Nb23 Nb20 Nb22 63.61(4) . . ?
O73 Nb21 O55 101.4(4) . . ?
O73 Nb21 O31 100.1(4) . . ?
O55 Nb21 O31 87.0(4) . . ?
O73 Nb21 O62 99.2(4) . . ?
O55 Nb21 O62 159.3(4) . . ?
O31 Nb21 O62 90.1(4) . . ?
O73 Nb21 O45 100.0(4) . . ?
O55 Nb21 O45 90.4(4) . . ?
O31 Nb21 O45 159.9(4) . . ?
O62 Nb21 O45 85.3(4) . . ?
O73 Nb21 O16 172.6(4) . . ?
O55 Nb21 O16 84.5(3) . . ?
O31 Nb21 O16 84.6(3) . . ?
O62 Nb21 O16 74.9(3) . . ?
O45 Nb21 O16 75.3(4) . . ?
O73 Nb21 Nb22 130.6(3) . . ?
O55 Nb21 Nb22 84.5(3) . . ?
O31 Nb21 Nb22 129.3(2) . . ?
O62 Nb21 Nb22 81.6(3) . . ?
O45 Nb21 Nb22 30.6(3) . . ?
O16 Nb21 Nb22 44.9(2) . . ?
O67 Nb22 O45 98.3(5) . . ?
O67 Nb22 O61 101.7(5) . . ?
O45 Nb22 O61 93.4(4) . . ?
O67 Nb22 O69 99.9(5) . . ?
O45 Nb22 O69 97.9(4) . . ?
O61 Nb22 O69 153.9(4) . . ?
O67 Nb22 O44 99.0(4) . . ?
O45 Nb22 O44 162.5(4) . . ?
O61 Nb22 O44 86.1(4) . . ?
O69 Nb22 O44 76.1(4) . . ?
O67 Nb22 O16 166.0(4) . . ?
O45 Nb22 O16 75.2(4) . . ?
O61 Nb22 O16 91.1(3) . . ?
O69 Nb22 O16 69.3(3) . . ?
O44 Nb22 O16 87.3(3) . . ?
O67 Nb22 Nb20 105.6(4) . . ?
O45 Nb22 Nb20 136.0(3) . . ?
O61 Nb22 Nb20 116.5(3) . . ?
O69 Nb22 Nb20 42.4(3) . . ?
O44 Nb22 Nb20 34.0(3) . . ?
O16 Nb22 Nb20 72.9(2) . . ?
O67 Nb22 Nb21 130.3(4) . . ?
O45 Nb22 Nb21 32.3(3) . . ?
O61 Nb22 Nb21 90.0(3) . . ?
O69 Nb22 Nb21 87.1(3) . . ?
O44 Nb22 Nb21 130.2(3) . . ?
O16 Nb22 Nb21 43.1(2) . . ?
Nb20 Nb22 Nb21 111.76(5) . . ?
O67 Nb22 Na4 57.3(4) . . ?
O45 Nb22 Na4 67.0(3) . . ?
O61 Nb22 Na4 146.2(3) . . ?
O69 Nb22 Na4 59.6(3) . . ?
O44 Nb22 Na4 120.9(3) . . ?
O16 Nb22 Na4 108.7(3) . . ?
Nb20 Nb22 Na4 95.8(2) . . ?
Nb21 Nb22 Na4 86.8(2) . . ?
O66 Nb23 O62 99.2(4) . . ?
O66 Nb23 O19 102.3(5) . . ?
O62 Nb23 O19 92.4(4) . . ?
O66 Nb23 O69 99.6(5) . . ?
O62 Nb23 O69 98.6(4) . . ?
O19 Nb23 O69 153.5(4) . . ?
O66 Nb23 O53 97.8(4) . . ?
O62 Nb23 O53 162.9(4) . . ?
O19 Nb23 O53 85.8(4) . . ?
O69 Nb23 O53 76.6(4) . . ?
O66 Nb23 O16 166.3(4) . . ?
O62 Nb23 O16 74.7(4) . . ?
O19 Nb23 O16 90.3(3) . . ?
O69 Nb23 O16 69.8(4) . . ?
O53 Nb23 O16 88.3(3) . . ?
O66 Nb23 Nb20 105.0(3) . . ?
O62 Nb23 Nb20 136.8(3) . . ?
O19 Nb23 Nb20 116.0(3) . . ?
O69 Nb23 Nb20 42.8(3) . . ?
O53 Nb23 Nb20 34.2(3) . . ?
O16 Nb23 Nb20 73.4(2) . . ?
Nb4 O1 Nb5 105.7(4) . . ?
Nb4 O1 Nb11 141.2(4) . . ?
Nb5 O1 Nb11 102.5(4) . . ?
Nb4 O1 Nb2 100.2(3) . . ?
Nb5 O1 Nb2 101.0(3) . . ?
Nb11 O1 Nb2 99.9(3) . . ?
Nb1 O2 Nb2 134.1(4) . . ?
Nb1 O2 Nb5 105.4(4) . . ?
Nb2 O2 Nb5 105.1(3) . . ?
Nb9 O3 Nb5 104.9(4) . . ?
Nb9 O3 Nb3 141.2(4) . . ?
Nb5 O3 Nb3 103.3(4) . . ?
Nb9 O3 Nb1 100.2(3) . . ?
Nb5 O3 Nb1 100.8(3) . . ?
Nb3 O3 Nb1 100.1(3) . . ?
Nb2 O4 Nb8 107.6(4) . . ?
Nb12 O5 Nb6 142.9(4) . . ?
Nb12 O5 Nb8 103.2(4) . . ?
Nb6 O5 Nb8 102.0(4) . . ?
Nb12 O5 Nb2 101.8(4) . . ?
Nb6 O5 Nb2 100.9(3) . . ?
Nb8 O5 Nb2 98.4(3) . . ?
Nb2 O6 Nb4 109.5(4) . . ?
Nb2 O6 Nb12 104.4(4) . . ?
Nb4 O6 Nb12 91.7(3) . . ?
Nb2 O6 Nb15 153.5(4) . . ?
Nb4 O6 Nb15 91.2(3) . . ?
Nb12 O6 Nb15 90.8(3) . . ?
Nb12 O7 Nb15 114.8(4) . . ?
Nb18 O8 Nb5 106.4(4) . . ?
Nb18 O8 Nb9 139.5(4) . . ?
Nb5 O8 Nb9 109.7(4) . . ?
Nb9 O9 Nb14 114.9(4) . . ?
Nb13 O10 Nb14 114.8(4) . . ?
Nb1 O11 Nb7 108.3(4) . . ?
Nb1 O11 Nb3 110.2(4) . . ?
Nb7 O11 Nb3 91.1(3) . . ?
Nb18 O12 Nb5 105.9(4) . . ?
Nb18 O12 Nb4 139.2(4) . . ?
Nb5 O12 Nb4 110.3(4) . . ?
Nb11 O13 Nb3 142.3(4) . . ?
Nb11 O13 Nb5 108.6(4) . . ?
Nb3 O13 Nb5 109.0(4) . . ?
Nb17 O14 Nb13 140.2(4) . . ?
Nb17 O14 Nb10 102.4(4) . . ?
Nb13 O14 Nb10 106.3(4) . . ?
Nb17 O14 K8 108.1(3) . 2_745 ?
Nb13 O14 K8 95.2(3) . 2_745 ?
Nb10 O14 K8 97.0(3) . 2_745 ?
Nb16 O15 Nb19 147.1(5) . . ?
Nb16 O15 Cs1 105.5(4) . . ?
Nb19 O15 Cs1 106.3(4) . . ?
Nb21 O16 Nb23 92.8(3) . . ?
Nb21 O16 Nb22 92.0(3) . . ?
Nb23 O16 Nb22 96.0(3) . . ?
Nb12 O17 Nb4 115.2(4) . . ?
Nb12 O17 Na3 105.3(4) . . ?
Nb4 O17 Na3 136.2(4) . . ?
Nb16 O18 Nb12 140.4(5) . . ?
Nb16 O18 Nb8 101.8(4) . . ?
Nb12 O18 Nb8 107.0(4) . . ?
Nb16 O18 K9 114.7(3) . . ?
Nb12 O18 K9 90.7(3) . . ?
Nb8 O18 K9 92.8(3) . . ?
Nb7 O19 Nb23 152.2(5) . . ?
Nb17 O20 Nb14 146.9(5) . . ?
Nb17 O20 Cs1 102.1(3) . . ?
Nb14 O20 Cs1 104.1(3) . . ?
Nb10 O21 K7 131.9(5) . 2_645 ?
Nb10 O21 K3 113.9(4) . 2_745 ?
K7 O21 K3 85.2(3) 2_645 2_745 ?
Nb10 O21 K8 110.8(4) . 2_745 ?
K7 O21 K8 109.0(3) 2_645 2_745 ?
K3 O21 K8 98.8(3) 2_745 2_745 ?
Nb13 O22 Nb7 144.1(4) . . ?
Nb13 O22 Nb10 102.9(4) . . ?
Nb7 O22 Nb10 101.3(3) . . ?
Nb13 O22 Nb1 101.3(3) . . ?
Nb7 O22 Nb1 101.0(3) . . ?
Nb10 O22 Nb1 98.3(3) . . ?
Nb5 O23 K1 123.5(4) . . ?
Nb5 O23 K2 123.6(4) . . ?
K1 O23 K2 108.0(3) . . ?
V5 O24 Nb17 144.0(5) 1_655 . ?
V5 O24 Nb10 106.1(4) 1_655 . ?
Nb17 O24 Nb10 104.5(4) . . ?
V5 O25 V1 149.5(5) . . ?
V5 O25 K2 107.1(4) . . ?
V1 O25 K2 101.5(4) . . ?
V3 O26 Nb16 143.5(5) 1_655 . ?
V3 O26 Nb8 106.3(4) 1_655 . ?
Nb16 O26 Nb8 103.7(4) . . ?
Nb8 O27 K3 125.9(5) . . ?
Nb8 O27 K9 116.8(5) . . ?
K3 O27 K9 108.3(4) . . ?
Nb8 O27 K7 113.5(4) . 1_655 ?
K3 O27 K7 82.9(3) . 1_655 ?
K9 O27 K7 102.2(3) . 1_655 ?
Nb4 O28 Nb15 115.3(4) . . ?
V5 O30 V4 146.3(5) 1_655 . ?
V5 O30 Nb10 109.4(4) 1_655 . ?
V4 O30 Nb10 104.1(4) . . ?
V5 O30 K3 86.1(3) 1_655 2_745 ?
V4 O30 K3 98.2(3) . 2_745 ?
Nb10 O30 K3 88.2(3) . 2_745 ?
Nb3 O31 Nb21 152.7(5) . . ?
Nb9 O32 Nb13 115.8(4) . . ?
Nb9 O32 K6 140.2(4) . 2_645 ?
Nb13 O32 K6 100.7(3) . 2_645 ?
Nb18 O33 Nb14 145.4(5) . . ?
Nb18 O33 Cs1 106.2(4) . . ?
Nb14 O33 Cs1 103.3(3) . . ?
Nb18 O34 Nb15 145.4(5) . . ?
Nb18 O34 Cs1 104.5(3) . . ?
Nb15 O34 Cs1 103.0(3) . . ?
Nb16 O35 Nb15 146.8(5) . . ?
Nb16 O35 Cs1 102.1(3) . . ?
Nb15 O35 Cs1 104.8(4) . . ?
V2 O36 Nb6 142.9(5) 1_655 . ?
V2 O36 Nb8 104.2(4) 1_655 . ?
Nb6 O36 Nb8 112.3(4) . . ?
Nb1 O37 Nb9 109.1(4) . . ?
Nb1 O37 Nb13 104.6(4) . . ?
Nb9 O37 Nb13 92.0(3) . . ?
Nb1 O37 Nb14 153.6(4) . . ?
Nb9 O37 Nb14 91.3(3) . . ?
Nb13 O37 Nb14 90.7(3) . . ?
Nb9 O38 K2 126.4(4) . . ?
Nb9 O38 K4 121.1(4) . . ?
K2 O38 K4 90.2(3) . . ?
V4 O39 Nb7 141.9(5) . . ?
V4 O39 Nb10 104.7(4) . . ?
Nb7 O39 Nb10 111.8(4) . . ?
Nb1 O40 Nb10 107.0(4) . . ?
Nb2 O41 Nb6 107.8(4) . . ?
Nb2 O41 Nb11 110.4(4) . . ?
Nb6 O41 Nb11 91.1(3) . . ?
Nb4 O42 Na2 130.5(5) . . ?
Nb4 O42 K1 125.5(5) . . ?
Na2 O42 K1 95.8(4) . . ?
V3 O43 Nb19 136.0(5) 1_655 . ?
V2 O44 Nb20 104.2(4) 1_655 . ?
V2 O44 Nb22 144.9(5) 1_655 . ?
Nb20 O44 Nb22 110.7(5) . . ?
Nb22 O45 Nb21 117.1(5) . . ?
Nb11 O47 K1 132.5(5) . . ?
Nb11 O47 K6 98.2(4) . . ?
K1 O47 K6 110.0(3) . . ?
Nb3 O48 K2 135.3(5) . . ?
Nb3 O49 Nb7 116.8(4) . . ?
Nb3 O49 Na3 109.1(4) . 2_645 ?
Nb7 O49 Na3 130.4(4) . 2_645 ?
Nb13 O50 K6 97.3(3) . 2_645 ?
Nb13 O50 K8 101.1(4) . 2_745 ?
K6 O50 K8 160.1(3) 2_645 2_745 ?
Nb17 O51 Nb19 146.0(5) . . ?
Nb17 O51 Cs1 105.9(4) . . ?
Nb19 O51 Cs1 107.3(4) . . ?
Nb17 O52 Na4 111.1(5) . 4_565 ?
V4 O53 Nb20 104.7(4) . . ?
V4 O53 Nb23 144.7(5) . . ?
Nb20 O53 Nb23 110.3(4) . . ?
Nb6 O54 Nb11 117.0(5) . . ?
Nb6 O54 K6 137.9(4) . . ?
Nb11 O54 K6 101.5(4) . . ?
Nb11 O55 Nb21 152.0(5) . . ?
V5 O57 Nb19 136.6(5) 1_655 . ?
V5 O57 K4 92.6(4) 1_655 1_655 ?
Nb19 O57 K4 130.0(4) . 1_655 ?
V3 O58 Na2 134.2(6) . . ?
V3 O58 K7 109.3(5) . . ?
Na2 O58 K7 114.7(4) . . ?
V3 O58 K1 97.4(5) . . ?
Na2 O58 K1 87.8(4) . . ?
K7 O58 K1 99.2(3) . . ?
V2 O59 V1 141.8(6) 1_655 1_655 ?
V2 O59 Nb20 102.0(4) 1_655 . ?
V1 O59 Nb20 106.0(5) 1_655 . ?
Nb6 O61 Nb22 151.7(5) . . ?
Nb23 O62 Nb21 117.4(4) . . ?
V4 O63 V1 139.8(5) . 1_655 ?
V4 O63 Nb20 102.3(4) . . ?
V1 O63 Nb20 105.7(4) 1_655 . ?
Nb7 O65 K7 129.1(4) . 2_645 ?
Nb23 O69 Nb22 119.2(5) . . ?
Nb23 O69 Nb20 100.3(4) . . ?
Nb22 O69 Nb20 100.6(4) . . ?
Nb12 O70 K9 109.3(4) . . ?
V2 O71 K8 149.4(6) 1_655 . ?
V2 O71 K7 107.6(5) 1_655 1_655 ?
K8 O71 K7 101.1(3) . 1_655 ?
V2 O71 K3 110.4(5) 1_655 . ?
K8 O71 K3 89.3(3) . . ?
K7 O71 K3 69.4(2) 1_655 . ?
V3 O72 V1 149.4(5) . . ?
V3 O72 K1 105.9(4) . . ?
V1 O72 K1 103.1(4) . . ?
Nb6 O74 K3 122.0(5) . . ?
V5 O75 K4 105.5(5) . . ?
V5 O75 K3 109.1(4) . 2_645 ?
K4 O75 K3 142.3(4) . 2_645 ?
V5 O75 K2 97.0(4) . . ?
K4 O75 K2 88.3(3) . . ?
K3 O75 K2 101.8(3) 2_645 . ?
V1 O76 K2 97.4(4) . . ?
V1 O76 K1 97.5(4) . . ?
K2 O76 K1 101.2(3) . . ?
V4 O77 K9 158.3(7) 2_755 . ?
V4 O77 K3 105.3(5) 2_755 . ?
K9 O77 K3 95.2(3) . . ?
V2 O80 V3 145.7(5) 1_655 1_655 ?
V2 O80 Nb8 104.3(4) 1_655 . ?
V3 O80 Nb8 109.8(4) 1_655 . ?
V2 O80 K7 96.2(4) 1_655 1_655 ?
V3 O80 K7 86.7(3) 1_655 1_655 ?
Nb8 O80 K7 90.2(3) . 1_655 ?
K3 O2W K8 96.7(7) . . ?
K1 O3W K7 109.5(4) . . ?
K2 O4W K3 105.0(6) . 2_645 ?
K6 O9W Na3 93.3(4) . . ?
Na3 O10W K6 95.0(4) . . ?
Na1 O11W Na2 81.7(5) . . ?
Na1 O14W K9 128.5(6) . 3_665 ?
Na1 O17W Na2 85.3(5) . . ?
Na2 O21W Na1 81.0(5) . . ?
K4 O23W K2 82.5(3) . . ?
K9 O28W K7 99.3(4) . 1_655 ?
O76 V1 O25 103.9(5) . . ?
O76 V1 O72 103.2(5) . . ?
O25 V1 O72 90.4(4) . . ?
O76 V1 O59 106.5(5) . 1_455 ?
O25 V1 O59 149.0(4) . 1_455 ?
O72 V1 O59 88.5(4) . 1_455 ?
O76 V1 O63 105.4(5) . 1_455 ?
O25 V1 O63 89.3(4) . 1_455 ?
O72 V1 O63 150.6(4) . 1_455 ?
O59 V1 O63 77.0(4) 1_455 1_455 ?
O76 V1 Nb20 107.6(4) . 1_455 ?
O25 V1 Nb20 124.3(3) . 1_455 ?
O72 V1 Nb20 124.1(3) . 1_455 ?
O59 V1 Nb20 38.6(3) 1_455 1_455 ?
O63 V1 Nb20 38.7(3) 1_455 1_455 ?
O76 V1 K2 56.0(4) . . ?
O25 V1 K2 48.1(3) . . ?
O72 V1 K2 104.3(3) . . ?
O59 V1 K2 160.0(3) 1_455 . ?
O63 V1 K2 97.2(3) 1_455 . ?
Nb20 V1 K2 131.60(9) 1_455 . ?
O76 V1 K1 56.3(4) . . ?
O25 V1 K1 103.9(3) . . ?
O72 V1 K1 47.0(3) . . ?
O59 V1 K1 97.8(3) 1_455 . ?
O63 V1 K1 159.3(3) 1_455 . ?
Nb20 V1 K1 131.75(9) 1_455 . ?
K2 V1 K1 80.67(8) . . ?
O71 V2 O59 109.2(5) 1_455 1_455 ?
O71 V2 O80 104.2(5) 1_455 1_455 ?
O59 V2 O80 92.2(4) 1_455 1_455 ?
O71 V2 O36 107.4(5) 1_455 1_455 ?
O59 V2 O36 143.4(4) 1_455 1_455 ?
O80 V2 O36 77.7(4) 1_455 1_455 ?
O71 V2 O44 108.5(5) 1_455 1_455 ?
O59 V2 O44 78.9(4) 1_455 1_455 ?
O80 V2 O44 147.3(4) 1_455 1_455 ?
O36 V2 O44 90.8(4) 1_455 1_455 ?
O71 V2 Nb20 119.8(4) 1_455 1_455 ?
O59 V2 Nb20 40.9(3) 1_455 1_455 ?
O80 V2 Nb20 122.3(3) 1_455 1_455 ?
O36 V2 Nb20 117.5(3) 1_455 1_455 ?
O44 V2 Nb20 38.5(3) 1_455 1_455 ?
O71 V2 Nb8 104.0(4) 1_455 1_455 ?
O59 V2 Nb8 127.0(3) 1_455 1_455 ?
O80 V2 Nb8 39.4(3) 1_455 1_455 ?
O36 V2 Nb8 39.2(3) 1_455 1_455 ?
O44 V2 Nb8 127.0(3) 1_455 1_455 ?
Nb20 V2 Nb8 136.15(7) 1_455 1_455 ?
O71 V2 K7 49.4(4) 1_455 . ?
O59 V2 K7 110.4(3) 1_455 . ?
O80 V2 K7 54.9(3) 1_455 . ?
O36 V2 K7 92.5(3) 1_455 . ?
O44 V2 K7 157.4(3) 1_455 . ?
Nb20 V2 K7 149.35(9) 1_455 . ?
Nb8 V2 K7 64.64(7) 1_455 . ?
O58 V3 O72 101.8(5) . . ?
O58 V3 O43 105.9(5) . 1_455 ?
O72 V3 O43 98.0(4) . 1_455 ?
O58 V3 O80 107.3(5) . 1_455 ?
O72 V3 O80 86.9(4) . 1_455 ?
O43 V3 O80 144.6(4) 1_455 1_455 ?
O58 V3 O26 101.4(5) . 1_455 ?
O72 V3 O26 153.2(4) . 1_455 ?
O43 V3 O26 88.2(4) 1_455 1_455 ?
O80 V3 O26 73.6(4) 1_455 1_455 ?
O58 V3 K1 56.2(4) . . ?
O72 V3 K1 46.0(3) . . ?
O43 V3 K1 104.0(3) 1_455 . ?
O80 V3 K1 104.4(3) 1_455 . ?
O26 V3 K1 156.5(3) 1_455 . ?
O58 V3 K7 46.0(4) . . ?
O72 V3 K7 103.1(3) . . ?
O43 V3 K7 147.7(3) 1_455 . ?
O80 V3 K7 61.6(3) 1_455 . ?
O26 V3 K7 83.8(3) 1_455 . ?
K1 V3 K7 75.13(9) . . ?
O77 V4 O39 108.7(5) 2_745 . ?
O77 V4 O30 105.1(5) 2_745 . ?
O39 V4 O30 77.2(4) . . ?
O77 V4 O63 109.9(5) 2_745 . ?
O39 V4 O63 141.3(4) . . ?
O30 V4 O63 92.5(4) . . ?
O77 V4 O53 108.8(5) 2_745 . ?
O39 V4 O53 90.4(4) . . ?
O30 V4 O53 146.1(4) . . ?
O63 V4 O53 77.7(4) . . ?
O77 V4 Nb20 121.1(5) 2_745 . ?
O39 V4 Nb20 115.2(3) . . ?
O30 V4 Nb20 121.1(3) . . ?
O63 V4 Nb20 40.5(3) . . ?
O53 V4 Nb20 37.9(3) . . ?
O77 V4 Nb10 104.6(5) 2_745 . ?
O39 V4 Nb10 39.0(3) . . ?
O30 V4 Nb10 39.3(3) . . ?
O63 V4 Nb10 127.0(3) . . ?
O53 V4 Nb10 126.6(3) . . ?
Nb20 V4 Nb10 134.31(7) . . ?
O77 V4 K3 51.9(4) 2_745 2_745 ?
O39 V4 K3 91.6(3) . 2_745 ?
O30 V4 K3 53.4(3) . 2_745 ?
O63 V4 K3 112.0(3) . 2_745 ?
O53 V4 K3 159.9(3) . 2_745 ?
Nb20 V4 K3 151.62(9) . 2_745 ?
Nb10 V4 K3 62.66(7) . 2_745 ?
O75 V5 O25 101.8(5) . . ?
O75 V5 O57 105.3(5) . 1_455 ?
O25 V5 O57 97.0(4) . 1_455 ?
O75 V5 O30 107.8(5) . 1_455 ?
O25 V5 O30 86.8(4) . 1_455 ?
O57 V5 O30 145.2(4) 1_455 1_455 ?
O75 V5 O24 102.3(4) . 1_455 ?
O25 V5 O24 153.0(4) . 1_455 ?
O57 V5 O24 88.3(4) 1_455 1_455 ?
O30 V5 O24 74.3(4) 1_455 1_455 ?
O75 V5 K4 48.4(4) . . ?
O25 V5 K4 100.9(3) . . ?
O57 V5 K4 57.2(3) 1_455 . ?
O30 V5 K4 155.9(3) 1_455 . ?
O24 V5 K4 104.2(3) 1_455 . ?
O75 V5 K3 46.1(4) . 2_645 ?
O25 V5 K3 106.2(3) . 2_645 ?
O57 V5 K3 145.9(3) 1_455 2_645 ?
O30 V5 K3 62.4(3) 1_455 2_645 ?
O24 V5 K3 82.4(3) 1_455 2_645 ?
K4 V5 K3 93.43(13) . 2_645 ?
O75 V5 K2 56.9(4) . . ?
O25 V5 K2 45.1(3) . . ?
O57 V5 K2 103.8(3) 1_455 . ?
O30 V5 K2 103.2(3) 1_455 . ?
O24 V5 K2 157.8(3) 1_455 . ?
K4 V5 K2 68.81(11) . . ?
K3 V5 K2 77.20(9) 2_645 . ?

loop_
_geom_bond_atom_site_label_1
_geom_bond_atom_site_label_2
_geom_bond_distance
_geom_bond_site_symmetry_2
_geom_bond_publ_flag
K1 O47 2.668(10) . ?
K1 O3W 2.677(11) . ?
K1 O72 2.718(9) . ?
K1 O42 2.756(11) . ?
K1 O23 2.809(9) . ?
K1 O76 3.038(10) . ?
K1 O58 3.048(12) . ?
K1 V1 3.620(4) . ?
K1 V3 3.637(3) . ?
K1 Na2 3.887(8) . ?
K1 Nb5 4.037(3) . ?
K1 Nb4 4.051(3) . ?
K2 O48 2.651(9) . ?
K2 O25 2.719(9) . ?
K2 O38 2.749(10) . ?
K2 O4W 2.76(2) . ?
K2 O23 2.948(10) . ?
K2 O76 2.992(10) . ?
K2 O75 3.093(10) . ?
K2 O23W 3.418(11) . ?
K2 V1 3.578(4) . ?
K2 V5 3.667(4) . ?
K2 Nb9 4.062(3) . ?
K2 K4 4.087(7) . ?
K3 O74 2.652(10) . ?
K3 O21 2.736(9) 2_755 ?
K3 O27 2.749(10) . ?
K3 O75 2.793(11) 2_655 ?
K3 O2W 2.81(2) . ?
K3 O4W 3.00(2) 2_655 ?
K3 O30 3.256(10) 2_755 ?
K3 O77 3.276(13) . ?
K3 O71 3.312(12) . ?
K3 V5 3.664(4) 2_655 ?
K3 K7 3.677(5) 1_655 ?
K3 Nb10 3.798(3) 2_755 ?
K4 O23W 2.728(12) . ?
K4 O75 2.766(11) . ?
K4 O6W 2.76(2) . ?
K4 O7W 2.78(2) . ?
K4 O8W 2.83(2) . ?
K4 O57 2.998(10) 1_455 ?
K4 O38 3.016(11) . ?
K4 O5W 3.31(2) . ?
K4 V5 3.564(6) . ?
Cs1 O1W 2.77(2) . ?
Cs1 O51 2.836(9) . ?
Cs1 O15 2.853(9) . ?
Cs1 O20 2.909(9) . ?
Cs1 O35 2.909(9) . ?
Cs1 O33 2.918(9) . ?
Cs1 O34 2.954(9) . ?
Cs1 O32W 3.24(2) . ?
Cs1 Nb16 3.809(3) . ?
Cs1 Nb17 3.812(3) . ?
Cs1 Nb14 3.876(3) . ?
Cs1 Nb15 3.899(3) . ?
K6 O9W 2.612(12) . ?
K6 O54 2.659(10) . ?
K6 O32 2.736(9) 2_655 ?
K6 O10W 2.859(12) . ?
K6 O47 2.887(10) . ?
K6 O50 2.968(9) 2_655 ?
K6 O19W 3.208(15) . ?
K6 Nb11 3.596(4) . ?
K6 Nb13 3.644(4) 2_655 ?
K6 Na3 3.946(8) . ?
K7 O21 2.698(9) 2_655 ?
K7 O65 2.701(10) 2_655 ?
K7 O3W 2.792(13) . ?
K7 O27 2.807(10) 1_455 ?
K7 O58 2.812(12) . ?
K7 O28W 3.003(13) 1_455 ?
K7 O71 3.145(12) 1_455 ?
K7 O80 3.249(10) 1_455 ?
K7 V3 3.689(4) . ?
K7 Nb8 3.853(3) 1_455 ?
K7 V2 3.949(5) . ?
K8 O71 2.705(11) . ?
K8 O26W 2.785(16) . ?
K8 O21 2.862(10) 2_755 ?
K8 O18W 2.877(16) . ?
K8 O2W 2.88(2) . ?
K8 O14 2.967(9) 2_755 ?
K8 O27W 2.999(17) . ?
K8 O50 3.016(10) 2_755 ?
K8 Nb13 3.779(4) 2_755 ?
K8 Nb10 3.848(5) 2_755 ?
K8 Nb17 4.092(5) 2_755 ?
K9 O28W 2.704(14) . ?
K9 O25W 2.738(17) . ?
K9 O77 2.784(12) . ?
K9 O27 2.787(11) . ?
K9 O70 2.873(11) . ?
K9 O14W 3.005(15) 3_665 ?
K9 O18 3.189(10) . ?
K9 Nb12 3.833(5) . ?
K9 Nb8 3.899(6) . ?
Na1 O20W 2.301(17) . ?
Na1 O14W 2.313(15) . ?
Na1 O17W 2.366(15) . ?
Na1 O12W 2.386(17) . ?
Na1 O11W 2.466(15) . ?
Na1 O21W 2.529(16) . ?
Na1 Na2 3.242(11) . ?
Na2 O16W 2.314(16) . ?
Na2 O17W 2.417(15) . ?
Na2 O21W 2.465(15) . ?
Na2 O42 2.475(12) . ?
Na2 O11W 2.488(15) . ?
Na2 O58 2.533(13) . ?
Na3 O29W 2.457(16) . ?
Na3 O10W 2.483(14) . ?
Na3 O49 2.721(10) 2_655 ?
Na3 O9W 2.810(13) . ?
Na3 O17 2.819(11) . ?
Na4 O52 2.905(15) 4_566 ?
Na4 Nb22 3.788(13) . ?
Nb1 O40 1.803(8) . ?
Nb1 O11 1.885(8) . ?
Nb1 O37 1.934(8) . ?
Nb1 O2 1.960(8) . ?
Nb1 O22 2.247(8) . ?
Nb1 O3 2.376(8) . ?
Nb1 Nb13 3.3588(14) . ?
Nb2 O4 1.806(8) . ?
Nb2 O41 1.887(9) . ?
Nb2 O6 1.928(8) . ?
Nb2 O2 1.980(8) . ?
Nb2 O5 2.252(9) . ?
Nb2 O1 2.383(8) . ?
Nb3 O48 1.756(9) . ?
Nb3 O31 1.881(9) . ?
Nb3 O49 1.941(9) . ?
Nb3 O13 2.065(8) . ?
Nb3 O3 2.155(8) . ?
Nb3 O11 2.340(8) . ?
Nb3 Nb7 3.3210(14) . ?
Nb4 O42 1.773(10) . ?
Nb4 O28 1.901(9) . ?
Nb4 O17 1.957(9) . ?
Nb4 O12 2.068(9) . ?
Nb4 O1 2.107(9) . ?
Nb4 O6 2.288(8) . ?
Nb4 Nb12 3.3027(15) . ?
Nb4 Nb15 3.3235(15) . ?
Nb5 O23 1.736(9) . ?
Nb5 O8 2.052(9) . ?
Nb5 O12 2.058(8) . ?
Nb5 O13 2.076(8) . ?
Nb5 O1 2.141(9) . ?
Nb5 O3 2.144(8) . ?
Nb5 O2 2.407(8) . ?
Nb5 Nb18 3.2709(15) . ?
Nb5 Nb11 3.3504(14) . ?
Nb6 O74 1.763(10) . ?
Nb6 O61 1.889(9) . ?
Nb6 O54 1.942(9) . ?
Nb6 O36 2.039(9) . ?
Nb6 O5 2.158(9) . ?
Nb6 O41 2.310(9) . ?
Nb6 Nb11 3.3175(14) . ?
Nb7 O65 1.767(9) . ?
Nb7 O19 1.887(9) . ?
Nb7 O49 1.958(8) . ?
Nb7 O39 2.036(8) . ?
Nb7 O22 2.172(9) . ?
Nb7 O11 2.313(8) . ?
Nb8 O27 1.746(10) . ?
Nb8 O36 2.047(9) . ?
Nb8 O80 2.057(9) . ?
Nb8 O26 2.076(9) . ?
Nb8 O18 2.095(9) . ?
Nb8 O5 2.209(8) . ?
Nb8 O4 2.357(9) . ?
Nb8 V2 3.142(2) 1_655 ?
Nb8 Nb16 3.2275(15) . ?
Nb9 O38 1.776(9) . ?
Nb9 O9 1.893(9) . ?
Nb9 O32 1.945(8) . ?
Nb9 O8 2.072(9) . ?
Nb9 O3 2.109(8) . ?
Nb9 O37 2.287(8) . ?
Nb9 Nb13 3.2994(14) . ?
Nb9 Nb14 3.3175(15) . ?
Nb10 O21 1.750(9) . ?
Nb10 O39 2.048(9) . ?
Nb10 O30 2.058(9) . ?
Nb10 O24 2.065(9) . ?
Nb10 O14 2.113(9) . ?
Nb10 O22 2.200(8) . ?
Nb10 O40 2.360(8) . ?
Nb10 V4 3.150(3) . ?
Nb10 Nb17 3.2390(15) . ?
Nb11 O47 1.772(9) . ?
Nb11 O55 1.888(9) . ?
Nb11 O54 1.948(9) . ?
Nb11 O13 2.050(8) . ?
Nb11 O1 2.154(9) . ?
Nb11 O41 2.336(8) . ?
Nb12 O70 1.760(9) . ?
Nb12 O7 1.918(9) . ?
Nb12 O17 1.955(9) . ?
Nb12 O5 2.077(9) . ?
Nb12 O18 2.086(9) . ?
Nb12 O6 2.315(9) . ?
Nb12 Nb15 3.3292(16) . ?
Nb13 O50 1.771(9) . ?
Nb13 O10 1.900(9) . ?
Nb13 O32 1.950(8) . ?
Nb13 O14 2.087(8) . ?
Nb13 O22 2.095(9) . ?
Nb13 O37 2.300(8) . ?
Nb13 Nb14 3.3108(15) . ?
Nb14 O56 1.771(9) . ?
Nb14 O20 1.949(9) . ?
Nb14 O33 1.966(9) . ?
Nb14 O10 2.029(8) . ?
Nb14 O9 2.042(9) . ?
Nb14 O37 2.352(9) . ?
Nb15 O46 1.761(9) . ?
Nb15 O35 1.957(9) . ?
Nb15 O34 1.964(9) . ?
Nb15 O28 2.033(9) . ?
Nb15 O7 2.033(9) . ?
Nb15 O6 2.362(8) . ?
Nb16 O60 1.769(9) . ?
Nb16 O15 1.874(9) . ?
Nb16 O35 1.924(9) . ?
Nb16 O26 2.029(9) . ?
Nb16 O18 2.064(9) . ?
Nb17 O52 1.755(9) . ?
Nb17 O51 1.886(9) . ?
Nb17 O20 1.927(9) . ?
Nb17 O24 2.031(9) . ?
Nb17 O14 2.043(8) . ?
Nb18 O64 1.743(10) . ?
Nb18 O33 1.898(9) . ?
Nb18 O34 1.911(9) . ?
Nb18 O8 2.034(9) . ?
Nb18 O12 2.039(9) . ?
Nb19 O78 1.774(10) . ?
Nb19 O43 1.979(9) . ?
Nb19 O57 1.976(9) . ?
Nb19 O51 1.997(9) . ?
Nb19 O15 2.009(9) . ?
Nb19 O29 2.378(9) . ?
Nb20 O68 1.728(10) . ?
Nb20 O53 1.990(10) . ?
Nb20 O44 1.998(10) . ?
Nb20 O63 2.085(10) . ?
Nb20 O59 2.083(10) . ?
Nb20 O69 2.291(10) . ?
Nb20 V2 3.109(3) 1_655 ?
Nb20 V4 3.134(3) . ?
Nb20 V1 3.212(2) 1_655 ?
Nb20 Nb23 3.3176(17) . ?
Nb20 Nb22 3.3403(17) . ?
Nb21 O73 1.775(10) . ?
Nb21 O55 1.963(9) . ?
Nb21 O31 1.990(9) . ?
Nb21 O62 2.009(10) . ?
Nb21 O45 2.011(10) . ?
Nb21 O16 2.292(9) . ?
Nb21 Nb22 3.3503(16) . ?
Nb22 O67 1.775(11) . ?
Nb22 O45 1.916(10) . ?
Nb22 O61 1.950(10) . ?
Nb22 O69 2.045(10) . ?
Nb22 O44 2.063(9) . ?
Nb22 O16 2.365(9) . ?
Nb23 O66 1.773(10) . ?
Nb23 O62 1.931(9) . ?
Nb23 O19 1.962(9) . ?
Nb23 O69 2.024(10) . ?
Nb23 O53 2.054(9) . ?
Nb23 O16 2.357(9) . ?
O24 V5 1.999(9) 1_655 ?
O25 V5 1.786(10) . ?
O25 V1 1.846(10) . ?
O26 V3 2.016(9) 1_655 ?
O30 V5 1.919(9) 1_655 ?
O30 V4 1.934(9) . ?
O36 V2 1.933(9) 1_655 ?
O39 V4 1.930(9) . ?
O43 V3 1.795(9) 1_655 ?
O44 V2 1.942(10) 1_655 ?
O53 V4 1.968(10) . ?
O57 V5 1.795(9) 1_655 ?
O58 V3 1.632(11) . ?
O59 V2 1.917(10) 1_655 ?
O59 V1 1.938(10) 1_655 ?
O63 V4 1.939(10) . ?
O63 V1 1.942(9) 1_655 ?
O71 V2 1.619(10) 1_655 ?
O72 V3 1.785(10) . ?
O72 V1 1.854(10) . ?
O75 V5 1.628(10) . ?
O76 V1 1.614(9) . ?
O77 V4 1.612(11) 2_755 ?
O80 V2 1.920(9) 1_655 ?
O80 V3 1.944(9) 1_655 ?
